data_4102696
loop_
_publ_author_name
'Guido H. Clever'
'Shohei Tashiro'
'Mitsuhiko Shionoya'

_publ_contact_author_address
;
Department of Chemistry
The University of Tokyo
Graduate School of Science
7-3-1, Hongo
Bunkyo-ku
Tokyo
113-0033
;
_publ_contact_author_email ' shionoya@chem.s.u-tokyo.ac.jp '
_publ_contact_author_fax ' 81-3-5841-8061 '
_publ_contact_author_name ' Prof Mitsuhiko Shionoya '
_publ_contact_author_phone ' 81-3-5841-8061 '
_publ_section_title
;
 Light-Triggered Crystallization of a Molecular Host-Guest Complex
;
_journal_name_full 'Journal of the American Chemical Society'
_journal_page_first 9973
_journal_page_last 9975
_journal_paper_doi 10.1021/ja103620z
_journal_volume 132
_journal_year 2010
_chemical_formula_moiety 'C160 H96 F24 N16 O20 Pd2, 2(C12 H8 N2 O6 S2), 10(C2 H3 N), 2(H2 O) '
_chemical_formula_sum 'C204 H146 F24 N30 O34 Pd2 S4'
_chemical_formula_weight 4358.58
_space_group_IT_number 2
_symmetry_cell_setting triclinic
_symmetry_Int_Tables_number 2
_symmetry_space_group_name_Hall '-P 1'
_symmetry_space_group_name_H-M 'P -1'
_audit_creation_date 2010-02-25
_audit_creation_method 'by CrystalStructure 3.8'
_cell_angle_alpha 74.075(3)
_cell_angle_beta 89.790(4)
_cell_angle_gamma 71.856(3)
_cell_formula_units_Z 1
_cell_length_a 17.158(2)
_cell_length_b 18.8062(18)
_cell_length_c 20.0326(19)
_cell_measurement_reflns_used 13673
_cell_measurement_temperature 93.1
_cell_measurement_theta_max 23.3
_cell_measurement_theta_min 3.0
_cell_volume 5883.2(11)
_computing_cell_refinement 'PROCESS-AUTO (Rigaku, 1998)'
_computing_data_collection 'PROCESS-AUTO (Rigaku, 1998)'
_computing_data_reduction 'CrystalStructure (Rigaku & RAC 2007)'
_computing_molecular_graphics 'ORTEP (Johnson, 1976)'
_computing_publication_material 'CrystalStructure (Rigaku & RAC 2007)'
_computing_structure_refinement 'SHELXL97 (Sheldrick, 1997)'
_computing_structure_solution 'SIR2004 (Burla, 2005)'
_diffrn_ambient_temperature 93.1
_diffrn_detector_area_resol_mean 10.00
_diffrn_measured_fraction_theta_full 0.984
_diffrn_measured_fraction_theta_max 0.984
_diffrn_measurement_device_type 'Rigaku RAXIS-RAPID'
_diffrn_measurement_method \w
_diffrn_radiation_type 'Mo K\a'
_diffrn_radiation_wavelength 0.71075
_diffrn_reflns_av_R_equivalents 0.211
_diffrn_reflns_limit_h_max 19
_diffrn_reflns_limit_h_min -19
_diffrn_reflns_limit_k_max 19
_diffrn_reflns_limit_k_min -20
_diffrn_reflns_limit_l_max 22
_diffrn_reflns_limit_l_min -22
_diffrn_reflns_number 37255
_diffrn_reflns_theta_full 23.25
_diffrn_reflns_theta_max 23.25
_exptl_absorpt_coefficient_mu 0.276
_exptl_absorpt_correction_T_max 0.973
_exptl_absorpt_correction_T_min 0.721
_exptl_absorpt_correction_type multi-scan
_exptl_absorpt_process_details
;
    Higashi, T. (1995). Program for Absorption Correction.
    Rigaku Corporation, Tokyo, Japan.
;
_exptl_crystal_colour yellow
_exptl_crystal_density_diffrn 1.230
_exptl_crystal_density_method 'not measured'
_exptl_crystal_description block
_exptl_crystal_F_000 2224.00
_exptl_crystal_size_max 0.10
_exptl_crystal_size_mid 0.10
_exptl_crystal_size_min 0.10
_refine_diff_density_max 1.75
_refine_diff_density_min -1.24
_refine_ls_extinction_method none
_refine_ls_goodness_of_fit_ref 1.269
_refine_ls_hydrogen_treatment constr
_refine_ls_number_parameters 1231
_refine_ls_number_reflns 16625
_refine_ls_R_factor_gt 0.1794
_refine_ls_shift/su_max 0.0010
_refine_ls_structure_factor_coef Fsqd
_refine_ls_weighting_details 'w = 1/[\s^2^(Fo^2^)+(0.2000P)^2^+0.0000P] where P=(Fo^2^+2Fc^2^)/3'
_refine_ls_weighting_scheme calc
_refine_ls_wR_factor_ref 0.4945
_reflns_number_gt 5719
_reflns_number_total 16625
_reflns_threshold_expression F^2^>2.0\s(F^2^)
_cod_data_source_file ja103620z_si_002.cif
_cod_data_source_block '_081118'
_cod_original_formula_sum 'C204 H146 F24 N30 O34 Pd2 S4 '
_cod_database_code 4102696

loop_
_symmetry_equiv_pos_site_id
_symmetry_equiv_pos_as_xyz
1 +X,+Y,+Z
2 -X,-Y,-Z

loop_
_atom_site_label
_atom_site_type_symbol
_atom_site_fract_x
_atom_site_fract_y
_atom_site_fract_z
_atom_site_U_iso_or_equiv
_atom_site_adp_type
_atom_site_occupancy
_atom_site_symmetry_multiplicity
_atom_site_calc_flag
_atom_site_refinement_flags
Pd(1) Pd 0.84941(11) 0.02655(7) 0.77410(8) 0.0561(6) Uani 1.00 1 d .
S(1A) S 0.3445(9) 0.4873(8) 0.6177(8) 0.188(4) Uiso 1.00 1 d .
S(1C) S 0.0224(10) 0.8394(7) 0.9162(7) 0.030(3) Uani 0.38 1 d P
S(1D) S 0.0352(8) 0.8307(6) 0.8783(7) 0.065(4) Uani 0.62 1 d P
F(1) F 0.2470(7) 0.5198(5) 0.9409(5) 0.070(4) Uani 1.00 1 d .
F(2) F 0.3019(10) 0.5699(6) 0.8511(7) 0.084(4) Uani 1.00 1 d .
F(3) F 0.1821(7) 0.6304(5) 0.8720(5) 0.072(4) Uani 1.00 1 d .
F(4) F 0.0480(7) 0.3890(5) 0.8841(5) 0.068(3) Uani 1.00 1 d .
F(5) F 0.0155(7) 0.4193(5) 0.7743(5) 0.062(3) Uani 1.00 1 d .
F(6) F -0.0284(7) 0.5030(5) 0.8307(5) 0.070(3) Uani 1.00 1 d .
F(7) F 0.8199(7) 0.7435(4) 0.7790(5) 0.067(3) Uani 1.00 1 d .
F(8) F 0.7806(7) 0.7526(5) 0.6745(6) 0.067(3) Uani 1.00 1 d .
F(9) F 0.7425(7) 0.8513(5) 0.7144(5) 0.068(3) Uani 1.00 1 d .
F(10) F 0.6052(7) 0.7368(5) 0.9481(5) 0.070(4) Uani 1.00 1 d .
F(11) F 0.4875(8) 0.7438(5) 0.9036(5) 0.067(3) Uani 1.00 1 d .
F(12) F 0.5246(7) 0.8456(4) 0.8851(5) 0.064(3) Uani 1.00 1 d .
O(1) O 0.6126(10) 0.1736(7) 0.8713(9) 0.090(6) Uani 1.00 1 d .
O(1A) O 0.3285(18) 0.5676(15) 0.6157(14) 0.182(10) Uiso 1.00 1 d .
O(1C) O 0.0089(17) 0.8681(12) 0.9756(13) 0.029(7) Uani 0.38 1 d P
O(1D) O 0.0745(16) 0.8197(12) 0.8122(11) 0.076(7) Uani 0.62 1 d P
O(1J) O 0.1621(18) 0.8446(15) 0.7052(14) 0.191(10) Uiso 1.00 1 d .
O(2) O 0.4400(9) 0.0512(6) 0.8181(7) 0.078(5) Uani 1.00 1 d .
O(2A) O 0.367(2) 0.4261(19) 0.6804(19) 0.235(13) Uiso 1.00 1 d .
O(2B) O -0.0478(8) 0.8815(6) 0.8623(6) 0.063(4) Uani 1.00 1 d .
O(3) O 0.1295(10) 0.5046(6) 0.8580(6) 0.059(4) Uani 1.00 1 d .
O(3A) O 0.408(2) 0.457(2) 0.571(2) 0.277(17) Uiso 1.00 1 d .
O(3B) O 0.0940(11) 0.8438(8) 0.9062(11) 0.126(8) Uani 1.00 1 d .
O(4) O 0.1220(11) 0.8582(9) 0.4690(7) 0.087(5) Uani 1.00 1 d .
O(5) O -0.0875(10) 0.7698(7) 0.4315(7) 0.074(4) Uani 1.00 1 d .
O(6) O 0.8689(9) 0.2944(7) 0.7973(7) 0.059(4) Uani 1.00 1 d .
O(7) O 0.6797(10) 0.2859(7) 0.9574(8) 0.067(4) Uani 1.00 1 d .
O(8) O 0.6605(8) 0.7781(5) 0.8152(6) 0.047(3) Uani 1.00 1 d .
O(9) O 0.3797(10) 0.9602(6) 0.4047(8) 0.076(5) Uani 1.00 1 d .
O(10) O 0.1905(13) 0.9892(12) 0.5611(8) 0.127(9) Uani 1.00 1 d .
N(1) N 0.7501(9) -0.0070(7) 0.8126(8) 0.048(4) Uani 1.00 1 d .
N(1A) N 0.0244(18) 0.4667(12) 0.5212(13) 0.114(9) Uani 1.00 1 d .
N(1B) N 0.0294(9) 0.5077(7) 1.0093(8) 0.052(5) Uani 1.00 1 d .
N(1E) N 0.8564(19) 0.5598(14) 0.6400(14) 0.132(8) Uiso 1.00 1 d .
N(1F) N 0.2897(16) 0.1252(14) 0.5001(13) 0.125(8) Uiso 1.00 1 d .
N(1G) N 0.282(2) 0.9074(18) 0.8207(16) 0.159(10) Uiso 1.00 1 d .
N(1H) N 0.2811(14) 0.8121(12) 0.3293(11) 0.100(6) Uiso 1.00 1 d .
N(1I) N 0.142(2) 0.6963(16) 0.3911(16) 0.164(11) Uiso 1.00 1 d .
N(2) N 0.5464(12) 0.0964(8) 0.8440(10) 0.076(6) Uani 1.00 1 d .
N(3) N 0.0116(13) 0.8310(8) 0.4322(8) 0.072(6) Uani 1.00 1 d .
N(4) N 0.0509(11) 0.9423(7) 0.2621(10) 0.077(7) Uani 1.00 1 d .
N(5) N 0.8437(9) 0.0757(7) 0.8521(7) 0.045(3) Uiso 1.00 1 d .
N(6) N 0.7775(10) 0.2698(8) 0.8799(8) 0.054(5) Uani 1.00 1 d .
N(7) N 0.2649(11) 0.9780(8) 0.4701(8) 0.066(5) Uani 1.00 1 d .
N(8) N 0.1498(9) 1.0204(7) 0.3030(6) 0.035(3) Uani 1.00 1 d .
C(1) C 0.6833(19) 0.0506(12) 0.8062(15) 0.098(12) Uani 1.00 1 d .
C(1A) C 0.242(2) 0.4825(17) 0.5881(16) 0.124(10) Uiso 1.00 1 d .
C(1B) C 0.0236(14) 0.7415(8) 0.9289(10) 0.060(6) Uani 1.00 1 d .
C(1E) C 0.805(2) 0.5346(15) 0.6311(15) 0.104(8) Uiso 1.00 1 d .
C(1F) C 0.2839(17) 0.1850(15) 0.4942(13) 0.092(7) Uiso 1.00 1 d .
C(1G) C 0.286(2) 0.842(2) 0.8418(17) 0.131(11) Uiso 1.00 1 d .
C(1H) C 0.300(2) 0.7572(16) 0.3777(16) 0.147(12) Uiso 1.00 1 d .
C(1I) C 0.089(2) 0.6920(17) 0.3611(18) 0.133(11) Uiso 1.00 1 d .
C(2) C 0.7611(16) -0.0823(10) 0.8489(11) 0.066(7) Uani 1.00 1 d .
C(2A) C 0.1882(19) 0.5498(15) 0.5466(14) 0.106(8) Uiso 1.00 1 d .
C(2B) C -0.0396(13) 0.7180(9) 0.9098(9) 0.059(6) Uani 1.00 1 d .
C(2E) C 0.751(2) 0.4929(16) 0.6195(16) 0.131(10) Uiso 1.00 1 d .
C(2F) C 0.263(2) 0.2671(16) 0.4886(16) 0.140(11) Uiso 1.00 1 d .
C(2G) C 0.2922(17) 0.7641(13) 0.8687(14) 0.102(8) Uiso 1.00 1 d .
C(2H) C 0.309(3) 0.6802(18) 0.427(2) 0.24(2) Uiso 1.00 1 d .
C(2I) C 0.030(2) 0.670(2) 0.323(2) 0.202(18) Uiso 1.00 1 d .
C(3) C 0.6951(16) -0.1003(12) 0.8835(14) 0.079(9) Uani 1.00 1 d .
C(3A) C 0.113(2) 0.5457(17) 0.5239(15) 0.115(9) Uiso 1.00 1 d .
C(3B) C -0.0397(12) 0.6440(8) 0.9329(8) 0.049(5) Uani 1.00 1 d .
C(4) C 0.6239(13) -0.0423(10) 0.8820(9) 0.060(6) Uani 1.00 1 d .
C(4A) C 0.092(2) 0.4771(14) 0.5386(12) 0.098(10) Uani 1.00 1 d .
C(4B) C 0.0261(11) 0.5902(8) 0.9815(10) 0.050(5) Uani 1.00 1 d .
C(5) C 0.6183(17) 0.0345(10) 0.8386(14) 0.076(9) Uani 1.00 1 d .
C(5A) C 0.1490(19) 0.4067(16) 0.5840(15) 0.110(9) Uiso 1.00 1 d .
C(5B) C 0.0866(13) 0.6098(9) 1.0067(10) 0.064(7) Uani 1.00 1 d .
C(6) C 0.5494(15) 0.1612(11) 0.8637(13) 0.073(8) Uani 1.00 1 d .
C(6A) C 0.223(2) 0.4091(18) 0.6119(18) 0.136(11) Uiso 1.00 1 d .
C(6B) C 0.0888(13) 0.6852(10) 0.9827(11) 0.068(7) Uani 1.00 1 d .
C(7) C 0.4634(16) 0.0992(10) 0.8302(10) 0.068(7) Uani 1.00 1 d .
C(8) C 0.4657(12) 0.2119(11) 0.8608(12) 0.062(6) Uani 1.00 1 d .
C(9) C 0.4128(15) 0.1772(11) 0.8446(12) 0.075(7) Uani 1.00 1 d .
C(10) C 0.4383(14) 0.2823(9) 0.8778(11) 0.072(7) Uani 1.00 1 d .
C(11) C 0.3242(13) 0.2079(8) 0.8415(10) 0.066(7) Uani 1.00 1 d .
C(12) C 0.3551(12) 0.3125(10) 0.8758(10) 0.051(5) Uani 1.00 1 d .
C(13) C 0.2986(12) 0.2756(9) 0.8615(10) 0.054(6) Uani 1.00 1 d .
C(14) C 0.3032(14) 0.3813(8) 0.8974(10) 0.062(7) Uani 1.00 1 d .
C(15) C 0.2339(11) 0.3480(9) 0.9320(9) 0.042(5) Uani 1.00 1 d .
C(16) C 0.2162(12) 0.3243(9) 0.8700(9) 0.049(5) Uani 1.00 1 d .
C(17) C 0.2585(11) 0.4408(8) 0.8288(8) 0.045(5) Uani 1.00 1 d .
C(18) C 0.1939(11) 0.4027(9) 0.8089(10) 0.049(5) Uani 1.00 1 d .
C(19) C 0.2001(17) 0.5219(9) 0.8282(12) 0.074(8) Uani 1.00 1 d .
C(20) C 0.2293(19) 0.5610(10) 0.8739(11) 0.074(8) Uani 1.00 1 d .
C(21) C 0.1136(16) 0.4692(11) 0.8064(10) 0.061(6) Uani 1.00 1 d .
C(22) C 0.0382(18) 0.4469(10) 0.8222(9) 0.071(8) Uani 1.00 1 d .
C(23) C 0.1706(12) 0.5693(8) 0.7522(7) 0.044(5) Uani 1.00 1 d .
C(24) C 0.1039(11) 0.5325(9) 0.7378(8) 0.046(5) Uani 1.00 1 d .
C(25) C 0.1176(15) 0.6593(9) 0.7346(10) 0.059(6) Uani 1.00 1 d .
C(26) C 0.0372(15) 0.6552(10) 0.7634(10) 0.065(7) Uani 1.00 1 d .
C(27) C 0.0220(12) 0.6036(9) 0.7178(9) 0.056(6) Uani 1.00 1 d .
C(28) C 0.0967(12) 0.6906(10) 0.6596(9) 0.045(5) Uani 1.00 1 d .
C(29) C 0.0336(14) 0.6588(10) 0.6479(9) 0.065(7) Uani 1.00 1 d .
C(30) C 0.1172(15) 0.7417(9) 0.6064(10) 0.070(7) Uani 1.00 1 d .
C(31) C -0.0138(13) 0.6810(10) 0.5829(9) 0.057(6) Uani 1.00 1 d .
C(32) C 0.0727(13) 0.7630(11) 0.5452(10) 0.059(6) Uani 1.00 1 d .
C(33) C 0.0111(16) 0.7374(10) 0.5322(9) 0.068(7) Uani 1.00 1 d .
C(34) C 0.0757(19) 0.8193(13) 0.4792(13) 0.086(9) Uani 1.00 1 d .
C(35) C -0.0276(15) 0.7787(11) 0.4582(10) 0.063(6) Uani 1.00 1 d .
C(36) C 0.0709(18) 0.8914(11) 0.3235(15) 0.083(9) Uani 1.00 1 d .
C(37) C 0.0044(19) 0.8787(10) 0.3610(14) 0.085(10) Uani 1.00 1 d .
C(38) C -0.0846(14) 0.9179(10) 0.3314(9) 0.064(6) Uani 1.00 1 d .
C(39) C -0.0959(15) 0.9646(11) 0.2637(12) 0.073(7) Uani 1.00 1 d .
C(40) C -0.0236(16) 0.9769(9) 0.2318(13) 0.083(8) Uani 1.00 1 d .
C(41) C 0.8138(10) 0.1549(8) 0.8405(8) 0.032(4) Uani 1.00 1 d .
C(42) C 0.8620(14) 0.0297(9) 0.9187(9) 0.065(7) Uani 1.00 1 d .
C(43) C 0.8540(14) 0.0587(9) 0.9751(11) 0.072(7) Uani 1.00 1 d .
C(44) C 0.8193(12) 0.1444(9) 0.9594(13) 0.066(7) Uani 1.00 1 d .
C(45) C 0.8044(13) 0.1873(9) 0.8931(10) 0.060(6) Uani 1.00 1 d .
C(46) C 0.8205(17) 0.3169(11) 0.8329(14) 0.070(8) Uani 1.00 1 d .
C(47) C 0.7185(15) 0.3137(9) 0.9138(11) 0.055(7) Uani 1.00 1 d .
C(48) C 0.7778(13) 0.3966(8) 0.8439(11) 0.056(7) Uani 1.00 1 d .
C(49) C 0.7224(13) 0.3951(9) 0.8890(9) 0.042(5) Uani 1.00 1 d .
C(50) C 0.8049(11) 0.4631(8) 0.8150(8) 0.053(6) Uani 1.00 1 d .
C(51) C 0.6799(13) 0.4587(9) 0.9118(9) 0.056(6) Uani 1.00 1 d .
C(52) C 0.7676(14) 0.5265(10) 0.8348(10) 0.050(5) Uani 1.00 1 d .
C(53) C 0.7073(15) 0.5262(8) 0.8804(11) 0.067(8) Uani 1.00 1 d .
C(54) C 0.7702(11) 0.6075(7) 0.8215(8) 0.037(4) Uani 1.00 1 d .
C(55) C 0.7568(11) 0.6179(9) 0.8983(9) 0.047(5) Uani 1.00 1 d .
C(56) C 0.6783(13) 0.6041(8) 0.8985(9) 0.055(6) Uani 1.00 1 d .
C(57) C 0.6916(13) 0.6631(8) 0.7776(10) 0.062(7) Uani 1.00 1 d .
C(58) C 0.6238(14) 0.6634(8) 0.8313(11) 0.066(8) Uani 1.00 1 d .
C(59) C 0.6811(12) 0.7551(8) 0.7556(8) 0.040(5) Uani 1.00 1 d .
C(60) C 0.7544(13) 0.7759(9) 0.7305(10) 0.049(6) Uani 1.00 1 d .
C(61) C 0.5911(13) 0.7508(9) 0.8253(9) 0.054(6) Uani 1.00 1 d .
C(62) C 0.5535(12) 0.7708(10) 0.8906(10) 0.051(6) Uani 1.00 1 d .
C(63) C 0.6042(14) 0.7921(8) 0.7034(10) 0.062(7) Uani 1.00 1 d .
C(64) C 0.5340(15) 0.7933(9) 0.7567(10) 0.072(8) Uani 1.00 1 d .
C(65) C 0.5811(14) 0.8791(9) 0.6614(10) 0.067(7) Uani 1.00 1 d .
C(66) C 0.549(2) 0.9202(11) 0.7188(11) 0.109(13) Uani 1.00 1 d .
C(67) C 0.4841(15) 0.8801(11) 0.7395(10) 0.068(8) Uani 1.00 1 d .
C(68) C 0.4938(16) 0.8971(10) 0.6264(13) 0.081(9) Uani 1.00 1 d .
C(69) C 0.4358(15) 0.9016(12) 0.6748(12) 0.078(8) Uani 1.00 1 d .
C(70) C 0.4782(14) 0.9136(8) 0.5474(9) 0.058(6) Uani 1.00 1 d .
C(71) C 0.3564(14) 0.9173(10) 0.6488(11) 0.066(6) Uani 1.00 1 d .
C(72) C 0.3951(15) 0.9348(10) 0.5299(12) 0.071(8) Uani 1.00 1 d .
C(73) C 0.3350(16) 0.9386(12) 0.5792(11) 0.075(8) Uani 1.00 1 d .
C(74) C 0.3535(17) 0.9594(11) 0.4586(11) 0.072(9) Uani 1.00 1 d .
C(75) C 0.2564(19) 0.9679(12) 0.5440(11) 0.090(10) Uani 1.00 1 d .
C(76) C 0.2022(12) 0.9867(10) 0.3580(9) 0.058(6) Uani 1.00 1 d .
C(77) C 0.2017(15) 1.0156(11) 0.4120(11) 0.089(9) Uani 1.00 1 d .
C(78) C 0.1439(15) 1.0858(12) 0.4136(11) 0.099(11) Uani 1.00 1 d .
C(79) C 0.0857(15) 1.1239(12) 0.3550(11) 0.092(10) Uani 1.00 1 d .
C(80) C 0.0927(15) 1.0881(10) 0.3023(11) 0.070(7) Uani 1.00 1 d .
H(1) H 0.6795 0.1022 0.7800 0.118 Uiso 1.00 1 c R
H(2) H 0.8121 -0.1219 0.8510 0.079 Uiso 1.00 1 c R
H(3) H 0.7005 -0.1529 0.9077 0.095 Uiso 1.00 1 c R
H(4) H 0.5800 -0.0518 0.9081 0.073 Uiso 1.00 1 c R
H(5) H 0.4746 0.3070 0.8896 0.087 Uiso 1.00 1 c R
H(6) H 0.2880 0.1843 0.8275 0.079 Uiso 1.00 1 c R
H(7) H 0.3326 0.4013 0.9273 0.074 Uiso 1.00 1 c R
H(8) H 0.1734 0.2976 0.8756 0.059 Uiso 1.00 1 c R
H(9) H 0.2552 0.3033 0.9743 0.051 Uiso 1.00 1 c R
H(10) H 0.1864 0.3886 0.9419 0.051 Uiso 1.00 1 c R
H(11) H 0.2979 0.4454 0.7922 0.054 Uiso 1.00 1 c R
H(12) H 0.2023 0.3926 0.7625 0.059 Uiso 1.00 1 c R
H(13) H 0.2161 0.5606 0.7211 0.053 Uiso 1.00 1 c R
H(14) H 0.1178 0.5090 0.6984 0.055 Uiso 1.00 1 c R
H(15) H -0.0058 0.7070 0.7530 0.078 Uiso 1.00 1 c R
H(16) H 0.0437 0.6284 0.8140 0.078 Uiso 1.00 1 c R
H(17) H 0.1437 0.6904 0.7548 0.071 Uiso 1.00 1 c R
H(18) H -0.0309 0.5916 0.7213 0.068 Uiso 1.00 1 c R
H(19) H 0.1607 0.7613 0.6120 0.084 Uiso 1.00 1 c R
H(20) H -0.0561 0.6610 0.5745 0.068 Uiso 1.00 1 c R
H(21) H 0.1266 0.8646 0.3418 0.099 Uiso 1.00 1 c R
H(22) H -0.1293 0.9108 0.3576 0.077 Uiso 1.00 1 c R
H(23) H -0.1490 0.9878 0.2389 0.087 Uiso 1.00 1 c R
H(24) H -0.0309 1.0121 0.1863 0.100 Uiso 1.00 1 c R
H(25) H 0.7995 0.1878 0.7940 0.039 Uiso 1.00 1 c R
H(26) H 0.8814 -0.0253 0.9268 0.078 Uiso 1.00 1 c R
H(27) H 0.8698 0.0255 1.0214 0.086 Uiso 1.00 1 c R
H(28) H 0.8079 0.1684 0.9959 0.080 Uiso 1.00 1 c R
H(29) H 0.8468 0.4617 0.7838 0.064 Uiso 1.00 1 c R
H(30) H 0.6386 0.4587 0.9435 0.067 Uiso 1.00 1 c R
H(31) H 0.8220 0.6153 0.8027 0.045 Uiso 1.00 1 c R
H(32) H 0.6513 0.6025 0.9430 0.066 Uiso 1.00 1 c R
H(33) H 0.7986 0.5778 0.9346 0.056 Uiso 1.00 1 c R
H(34) H 0.7521 0.6710 0.9005 0.056 Uiso 1.00 1 c R
H(35) H 0.6792 0.6456 0.7372 0.075 Uiso 1.00 1 c R
H(36) H 0.5800 0.6444 0.8170 0.079 Uiso 1.00 1 c R
H(37) H 0.6025 0.7586 0.6726 0.075 Uiso 1.00 1 c R
H(38) H 0.4990 0.7622 0.7487 0.086 Uiso 1.00 1 c R
H(39) H 0.5920 0.9068 0.7573 0.131 Uiso 1.00 1 c R
H(40) H 0.5251 0.9776 0.6997 0.131 Uiso 1.00 1 c R
H(41) H 0.6226 0.8962 0.6316 0.080 Uiso 1.00 1 c R
H(42) H 0.4519 0.8950 0.7781 0.082 Uiso 1.00 1 c R
H(43) H 0.5195 0.9097 0.5157 0.069 Uiso 1.00 1 c R
H(44) H 0.3154 0.9131 0.6802 0.080 Uiso 1.00 1 c R
H(45) H 0.2433 0.9386 0.3599 0.070 Uiso 1.00 1 c R
H(46) H 0.1436 1.1067 0.4517 0.119 Uiso 1.00 1 c R
H(47) H 0.0437 1.1719 0.3518 0.111 Uiso 1.00 1 c R
H(48) H 0.0540 1.1136 0.2625 0.084 Uiso 1.00 1 c R
H(49) H 0.2008 0.5972 0.5337 0.128 Uiso 1.00 1 c R
H(50) H -0.0848 0.7557 0.8792 0.071 Uiso 1.00 1 c R
H(51) H 0.0740 0.5927 0.4964 0.138 Uiso 1.00 1 c R
H(52) H -0.0822 0.6283 0.9173 0.058 Uiso 1.00 1 c R
H(53) H 0.1368 0.3591 0.5949 0.132 Uiso 1.00 1 c R
H(54) H 0.1277 0.5717 1.0411 0.077 Uiso 1.00 1 c R
H(55) H 0.2591 0.3647 0.6452 0.164 Uiso 1.00 1 c R
H(56) H 0.1307 0.7003 1.0002 0.082 Uiso 1.00 1 c R
H(57) H 0.7282 0.5128 0.5706 0.157 Uiso 1.00 1 c R
H(58) H 0.7060 0.5002 0.6498 0.157 Uiso 1.00 1 c R
H(59) H 0.7823 0.4371 0.6301 0.157 Uiso 1.00 1 c R
H(60) H 0.2325 0.2981 0.4432 0.168 Uiso 1.00 1 c R
H(61) H 0.3132 0.2801 0.4931 0.168 Uiso 1.00 1 c R
H(62) H 0.2283 0.2789 0.5258 0.168 Uiso 1.00 1 c R
H(63) H 0.3484 0.7341 0.8898 0.122 Uiso 1.00 1 c R
H(64) H 0.2795 0.7441 0.8312 0.122 Uiso 1.00 1 c R
H(65) H 0.2533 0.7588 0.9043 0.122 Uiso 1.00 1 c R
H(66) H 0.2580 0.6816 0.4488 0.284 Uiso 1.00 1 c R
H(67) H 0.3541 0.6674 0.4631 0.284 Uiso 1.00 1 c R
H(68) H 0.3226 0.6405 0.4020 0.284 Uiso 1.00 1 c R
H(69) H 0.0343 0.6884 0.2723 0.242 Uiso 1.00 1 c R
H(70) H -0.0259 0.6937 0.3333 0.242 Uiso 1.00 1 c R
H(71) H 0.0440 0.6129 0.3368 0.242 Uiso 1.00 1 c R

loop_
_atom_site_aniso_label
_atom_site_aniso_U_11
_atom_site_aniso_U_22
_atom_site_aniso_U_33
_atom_site_aniso_U_12
_atom_site_aniso_U_13
_atom_site_aniso_U_23
Pd(1) 0.0708(13) 0.0376(7) 0.0524(10) -0.0080(7) -0.0225(9) -0.0116(6)
S(1C) 0.024(8) 0.035(6) 0.027(8) -0.015(5) -0.008(7) 0.002(6)
S(1D) 0.068(9) 0.055(5) 0.068(9) -0.019(5) -0.028(8) -0.010(6)
F(1) 0.091(9) 0.058(5) 0.045(6) 0.002(6) -0.021(6) -0.020(5)
F(2) 0.101(12) 0.080(8) 0.079(9) -0.036(8) -0.006(9) -0.030(6)
F(3) 0.098(10) 0.048(5) 0.058(7) 0.004(6) -0.029(7) -0.025(4)
F(4) 0.080(9) 0.049(5) 0.060(7) -0.007(5) -0.010(6) -0.007(5)
F(5) 0.066(8) 0.070(6) 0.049(6) -0.016(5) 0.002(6) -0.021(5)
F(6) 0.075(9) 0.050(5) 0.056(7) 0.013(6) -0.010(6) -0.008(5)
F(7) 0.085(9) 0.043(5) 0.063(7) -0.009(5) -0.028(6) -0.014(4)
F(8) 0.072(9) 0.057(6) 0.072(8) -0.021(5) -0.004(7) -0.021(5)
F(9) 0.082(9) 0.039(5) 0.070(7) -0.013(5) -0.030(7) -0.002(4)
F(10) 0.084(9) 0.053(5) 0.049(6) 0.017(5) -0.036(6) -0.021(4)
F(11) 0.071(9) 0.061(6) 0.065(7) -0.008(6) -0.008(7) -0.030(5)
F(12) 0.075(8) 0.040(5) 0.065(7) 0.007(5) -0.017(6) -0.025(4)
O(1) 0.064(12) 0.063(8) 0.140(15) 0.004(8) -0.031(11) -0.049(8)
O(1C) 0.031(19) 0.032(13) 0.026(15) -0.002(12) 0.005(14) -0.022(11)
O(1D) 0.10(2) 0.080(14) 0.047(14) -0.023(13) 0.012(14) -0.012(11)
O(2) 0.076(11) 0.052(7) 0.110(12) -0.003(7) -0.029(9) -0.049(7)
O(2B) 0.064(10) 0.051(6) 0.053(8) 0.005(6) -0.037(7) -0.005(5)
O(3) 0.078(12) 0.057(7) 0.040(8) -0.017(7) -0.025(8) -0.015(6)
O(3B) 0.067(14) 0.077(10) 0.20(2) -0.049(9) -0.064(14) 0.051(11)
O(4) 0.103(15) 0.106(11) 0.046(9) -0.041(11) -0.012(9) -0.006(8)
O(5) 0.090(13) 0.086(9) 0.049(9) -0.048(8) -0.017(8) -0.003(6)
O(6) 0.057(10) 0.053(7) 0.060(9) -0.006(7) 0.023(8) -0.019(6)
O(7) 0.078(12) 0.051(7) 0.075(11) -0.025(7) 0.015(9) -0.017(7)
O(8) 0.062(10) 0.041(6) 0.044(8) -0.022(6) -0.011(7) -0.016(5)
O(9) 0.107(13) 0.033(6) 0.061(9) 0.014(6) -0.056(10) -0.010(6)
O(10) 0.104(17) 0.182(18) 0.048(10) 0.038(14) -0.031(11) -0.054(11)
N(1) 0.030(10) 0.040(8) 0.083(12) -0.015(7) -0.027(9) -0.026(7)
N(1A) 0.14(2) 0.080(14) 0.11(2) -0.026(16) -0.003(19) -0.024(12)
N(1B) 0.043(12) 0.043(8) 0.070(11) -0.009(7) -0.018(9) -0.019(7)
N(2) 0.067(14) 0.045(9) 0.123(16) -0.010(9) -0.011(12) -0.046(9)
N(3) 0.111(17) 0.057(9) 0.051(11) -0.050(10) -0.035(11) 0.007(8)
N(4) 0.069(14) 0.026(7) 0.122(16) -0.002(8) -0.064(12) -0.010(8)
N(6) 0.057(12) 0.042(8) 0.066(11) -0.010(8) -0.006(10) -0.028(8)
N(7) 0.057(14) 0.068(10) 0.058(12) 0.002(9) -0.007(10) -0.020(8)
N(8) 0.047(10) 0.044(7) 0.016(7) -0.031(7) 0.008(7) 0.005(5)
C(1) 0.10(2) 0.049(13) 0.13(2) 0.001(16) -0.08(2) -0.023(13)
C(1B) 0.083(17) 0.029(8) 0.063(13) -0.025(10) -0.011(12) -0.000(8)
C(2) 0.065(18) 0.039(11) 0.083(17) 0.008(11) -0.040(15) -0.028(10)
C(2B) 0.066(16) 0.050(10) 0.048(12) -0.020(10) -0.036(11) 0.007(8)
C(3) 0.059(18) 0.075(14) 0.11(2) -0.005(14) -0.043(17) -0.057(14)
C(3B) 0.079(16) 0.033(8) 0.032(10) -0.016(9) -0.016(10) -0.009(7)
C(4) 0.075(17) 0.064(12) 0.044(12) -0.007(12) -0.020(11) -0.035(9)
C(4A) 0.17(3) 0.082(16) 0.041(14) -0.03(2) 0.045(19) -0.024(12)
C(4B) 0.039(13) 0.027(8) 0.078(14) -0.004(8) -0.003(11) -0.012(8)
C(5) 0.08(2) 0.038(12) 0.11(2) 0.001(12) -0.052(17) -0.041(12)
C(5B) 0.069(16) 0.047(10) 0.078(15) -0.020(10) -0.035(13) -0.016(9)
C(6) 0.047(16) 0.061(12) 0.12(2) -0.013(11) -0.018(15) -0.048(12)
C(6B) 0.058(16) 0.062(12) 0.081(16) -0.022(11) -0.017(13) -0.012(10)
C(7) 0.10(2) 0.051(11) 0.051(13) -0.003(12) -0.019(13) -0.028(9)
C(8) 0.021(12) 0.071(12) 0.104(18) -0.016(10) 0.010(12) -0.040(12)
C(9) 0.068(18) 0.060(12) 0.099(18) -0.003(12) -0.011(14) -0.047(12)
C(10) 0.070(18) 0.044(10) 0.106(18) -0.005(10) -0.024(14) -0.042(11)
C(11) 0.071(16) 0.034(9) 0.079(14) 0.018(9) -0.044(12) -0.033(9)
C(12) 0.034(13) 0.056(11) 0.078(15) -0.032(10) 0.012(11) -0.021(10)
C(13) 0.049(14) 0.039(9) 0.061(13) -0.004(9) -0.021(11) -0.006(8)
C(14) 0.084(18) 0.034(9) 0.059(13) -0.002(10) -0.032(13) -0.017(8)
C(15) 0.036(12) 0.043(9) 0.044(11) -0.002(9) -0.004(10) -0.021(8)
C(16) 0.040(13) 0.063(11) 0.046(12) -0.021(10) 0.009(10) -0.011(9)
C(17) 0.058(14) 0.046(9) 0.034(10) -0.017(9) -0.017(10) -0.015(7)
C(18) 0.037(13) 0.053(10) 0.060(13) -0.016(9) -0.003(10) -0.022(9)
C(19) 0.10(2) 0.037(10) 0.074(16) -0.016(12) -0.050(16) -0.011(9)
C(20) 0.12(2) 0.034(10) 0.054(15) -0.002(13) -0.026(16) -0.012(9)
C(21) 0.071(18) 0.067(12) 0.034(12) -0.011(12) 0.000(12) -0.009(9)
C(22) 0.12(2) 0.047(11) 0.028(11) 0.009(13) -0.028(14) -0.014(9)
C(23) 0.066(15) 0.060(10) 0.010(8) -0.023(9) 0.004(9) -0.010(7)
C(24) 0.047(13) 0.071(11) 0.021(9) -0.013(9) 0.000(9) -0.024(8)
C(25) 0.079(18) 0.044(10) 0.044(12) -0.012(10) -0.015(13) -0.004(8)
C(26) 0.09(2) 0.060(11) 0.050(13) -0.012(12) 0.003(13) -0.030(10)
C(27) 0.037(13) 0.049(10) 0.068(14) -0.000(9) -0.020(11) -0.009(9)
C(28) 0.035(13) 0.059(11) 0.044(12) -0.023(9) 0.006(10) -0.010(9)
C(29) 0.075(18) 0.058(11) 0.038(12) 0.005(11) 0.005(12) -0.002(9)
C(30) 0.087(19) 0.042(10) 0.061(14) -0.016(11) -0.012(14) 0.009(9)
C(31) 0.054(15) 0.074(12) 0.041(12) -0.009(11) -0.010(11) -0.027(10)
C(32) 0.051(15) 0.076(12) 0.056(14) -0.031(11) -0.021(12) -0.012(11)
C(33) 0.11(2) 0.052(11) 0.027(11) -0.028(12) -0.009(13) 0.013(8)
C(34) 0.11(2) 0.074(15) 0.077(19) -0.048(16) -0.001(17) -0.000(13)
C(35) 0.073(18) 0.077(13) 0.044(13) -0.029(12) -0.015(12) -0.020(10)
C(36) 0.09(2) 0.039(12) 0.12(2) -0.029(13) -0.03(2) -0.015(13)
C(37) 0.10(2) 0.036(10) 0.10(2) -0.014(13) -0.070(19) 0.001(11)
C(38) 0.078(18) 0.079(13) 0.035(12) -0.042(12) -0.004(12) 0.005(10)
C(39) 0.056(17) 0.074(13) 0.087(18) -0.025(12) -0.038(15) -0.017(12)
C(40) 0.08(2) 0.024(9) 0.13(2) -0.018(11) -0.034(18) 0.007(10)
C(41) 0.032(11) 0.043(8) 0.032(10) -0.023(7) 0.002(8) -0.013(7)
C(42) 0.11(2) 0.047(9) 0.035(11) -0.043(11) -0.035(12) 0.007(8)
C(43) 0.10(2) 0.049(10) 0.079(16) -0.029(11) -0.004(14) -0.031(10)
C(44) 0.050(15) 0.042(10) 0.13(2) -0.018(9) -0.000(14) -0.055(12)
C(45) 0.066(16) 0.040(10) 0.055(13) -0.013(9) -0.038(12) 0.012(9)
C(46) 0.068(19) 0.051(12) 0.081(19) -0.015(13) -0.029(16) -0.006(12)
C(47) 0.072(18) 0.022(9) 0.053(14) -0.008(10) -0.032(13) 0.008(8)
C(48) 0.057(15) 0.016(8) 0.082(16) 0.012(9) -0.025(13) -0.023(9)
C(49) 0.051(14) 0.044(10) 0.034(11) -0.023(9) 0.005(10) -0.007(8)
C(50) 0.058(14) 0.038(9) 0.041(10) 0.027(9) -0.035(10) -0.023(8)
C(51) 0.071(16) 0.047(10) 0.047(12) -0.011(10) -0.027(11) -0.017(8)
C(52) 0.060(16) 0.068(12) 0.042(12) -0.037(11) -0.009(11) -0.026(10)
C(53) 0.093(19) 0.019(8) 0.065(14) 0.015(10) -0.055(15) -0.010(8)
C(54) 0.030(11) 0.031(8) 0.053(12) -0.022(7) -0.005(9) -0.002(7)
C(55) 0.028(12) 0.052(10) 0.053(13) -0.013(9) -0.010(10) -0.004(8)
C(56) 0.079(18) 0.036(8) 0.038(11) 0.006(9) -0.019(11) -0.016(7)
C(57) 0.083(17) 0.031(8) 0.054(13) 0.011(10) -0.045(13) -0.016(8)
C(58) 0.085(18) 0.025(8) 0.075(15) 0.009(9) -0.037(14) -0.023(9)
C(59) 0.044(14) 0.048(9) 0.021(9) 0.001(9) -0.017(9) -0.015(7)
C(60) 0.050(15) 0.046(10) 0.042(12) 0.005(9) -0.034(11) -0.020(8)
C(61) 0.058(15) 0.039(9) 0.048(12) 0.009(10) -0.018(11) -0.014(8)
C(62) 0.028(13) 0.049(11) 0.061(14) 0.008(9) -0.018(11) -0.016(9)
C(63) 0.090(18) 0.021(8) 0.060(13) -0.005(9) -0.043(14) -0.001(8)
C(64) 0.087(19) 0.043(10) 0.059(14) 0.016(11) -0.040(14) -0.013(9)
C(65) 0.082(17) 0.057(11) 0.058(13) -0.008(11) -0.026(13) -0.030(9)
C(66) 0.17(3) 0.039(11) 0.069(16) 0.048(15) -0.048(19) -0.022(11)
C(67) 0.078(19) 0.054(11) 0.049(13) 0.008(12) -0.040(13) -0.010(9)
C(68) 0.09(2) 0.046(10) 0.091(18) 0.015(11) -0.070(17) -0.028(11)
C(69) 0.046(17) 0.089(15) 0.071(17) 0.025(13) -0.029(14) -0.032(13)
C(70) 0.088(19) 0.041(9) 0.032(11) -0.010(10) 0.001(11) -0.004(7)
C(71) 0.056(16) 0.070(12) 0.070(15) -0.005(11) 0.007(13) -0.030(11)
C(72) 0.058(17) 0.055(11) 0.083(17) 0.016(11) -0.047(15) -0.028(11)
C(73) 0.071(19) 0.091(15) 0.035(12) 0.017(13) -0.037(13) -0.022(11)
C(74) 0.11(2) 0.063(12) 0.028(12) -0.006(13) -0.037(15) -0.013(10)
C(75) 0.10(2) 0.077(14) 0.041(14) 0.044(15) -0.002(15) -0.016(11)
C(76) 0.059(15) 0.076(12) 0.038(11) 0.001(10) -0.020(11) -0.040(10)
C(77) 0.10(2) 0.055(12) 0.065(15) 0.027(12) -0.045(15) 0.003(10)
C(78) 0.11(2) 0.094(15) 0.071(16) 0.029(15) -0.052(16) -0.051(13)
C(79) 0.09(2) 0.084(14) 0.073(16) 0.026(13) -0.041(15) -0.042(13)
C(80) 0.089(19) 0.045(11) 0.068(15) -0.018(11) -0.011(13) -0.010(10)

loop_
_atom_type_symbol
_atom_type_description
_atom_type_scat_dispersion_real
_atom_type_scat_dispersion_imag
_atom_type_scat_source
C C 0.003 0.002
;
International Tables for Crystallography
(1992, Vol. C, Tables 4.2.6.8 and 6.1.1.4)
;
H H 0.000 0.000
;
International Tables for Crystallography
(1992, Vol. C, Table 6.1.1.4)
;
F F 0.017 0.010
;
International Tables for Crystallography
(1992, Vol. C, Tables 4.2.6.8 and 6.1.1.4)
;
N N 0.006 0.003
;
International Tables for Crystallography
(1992, Vol. C, Tables 4.2.6.8 and 6.1.1.4)
;
O O 0.011 0.006
;
International Tables for Crystallography
(1992, Vol. C, Tables 4.2.6.8 and 6.1.1.4)
;
Pd Pd -0.999 1.007
;
International Tables for Crystallography
(1992, Vol. C, Tables 4.2.6.8 and 6.1.1.4)
;
S S 0.125 0.123
;
International Tables for Crystallography
(1992, Vol. C, Tables 4.2.6.8 and 6.1.1.4)
;

loop_
_geom_angle_atom_site_label_1
_geom_angle_atom_site_label_2
_geom_angle_atom_site_label_3
_geom_angle
_geom_angle_publ_flag
_geom_angle_site_symmetry_1
_geom_angle_site_symmetry_3
N(1) Pd(1) N(4) 178.7(5) yes . 2_666
N(1) Pd(1) N(5) 86.8(6) yes . .
N(1) Pd(1) N(8) 91.4(6) yes . 2_666
N(4) Pd(1) N(5) 92.9(7) yes 2_666 .
N(4) Pd(1) N(8) 89.0(7) yes 2_666 2_666
N(5) Pd(1) N(8) 177.7(6) yes . 2_666
O(1A) S(1A) O(2A) 122(2) yes . .
O(1A) S(1A) O(3A) 116(2) yes . .
O(1A) S(1A) C(1A) 104.8(17) yes . .
O(2A) S(1A) O(3A) 102(2) yes . .
O(2A) S(1A) C(1A) 102(2) yes . .
O(3A) S(1A) C(1A) 109(2) yes . .
S(1D) S(1C) O(1C) 167(2) yes . .
S(1D) S(1C) O(2B) 69.8(13) yes . .
S(1D) S(1C) O(3B) 71.2(19) yes . .
S(1D) S(1C) C(1B) 76.1(14) yes . .
O(1C) S(1C) O(2B) 110.7(13) yes . .
O(1C) S(1C) O(3B) 99(2) yes . .
O(1C) S(1C) C(1B) 116.3(14) yes . .
O(2B) S(1C) O(3B) 122.1(14) yes . .
O(2B) S(1C) C(1B) 100.0(13) yes . .
O(3B) S(1C) C(1B) 110.0(13) yes . .
S(1C) S(1D) O(1D) 168(2) yes . .
S(1C) S(1D) O(2B) 76.9(14) yes . .
S(1C) S(1D) O(3B) 70.5(19) yes . .
S(1C) S(1D) C(1B) 76.8(14) yes . .
O(1D) S(1D) O(2B) 110.7(12) yes . .
O(1D) S(1D) O(3B) 97.4(17) yes . .
O(1D) S(1D) C(1B) 109.7(13) yes . .
O(2B) S(1D) O(3B) 126.1(13) yes . .
O(2B) S(1D) C(1B) 102.5(12) yes . .
O(3B) S(1D) C(1B) 110.0(12) yes . .
S(1C) O(2B) S(1D) 33.3(8) yes . .
C(19) O(3) C(21) 95.4(17) yes . .
S(1C) O(3B) S(1D) 38.3(11) yes . .
C(59) O(8) C(61) 95.4(15) yes . .
Pd(1) N(1) C(1) 113.7(16) yes . .
Pd(1) N(1) C(2) 120.4(14) yes . .
C(1) N(1) C(2) 125(2) yes . .
N(1A) N(1A) C(4A) 109(2) yes 2_566 .
N(1B) N(1B) C(4B) 115.6(12) yes 2_567 .
C(5) N(2) C(6) 124(2) yes . .
C(5) N(2) C(7) 124(2) yes . .
C(6) N(2) C(7) 111.9(17) yes . .
C(34) N(3) C(35) 109.2(17) yes . .
C(34) N(3) C(37) 122(2) yes . .
C(35) N(3) C(37) 127(2) yes . .
Pd(1) N(4) C(36) 110.1(18) yes 2_666 .
Pd(1) N(4) C(40) 123.8(14) yes 2_666 .
C(36) N(4) C(40) 125(2) yes . .
Pd(1) N(5) C(41) 121.8(10) yes . .
Pd(1) N(5) C(42) 119.6(11) yes . .
C(41) N(5) C(42) 118.3(15) yes . .
C(45) N(6) C(46) 120.1(17) yes . .
C(45) N(6) C(47) 126.9(17) yes . .
C(46) N(6) C(47) 112.5(16) yes . .
C(74) N(7) C(75) 108.7(19) yes . .
C(74) N(7) C(77) 121.2(17) yes . .
C(75) N(7) C(77) 129(2) yes . .
Pd(1) N(8) C(76) 122.6(11) yes 2_666 .
Pd(1) N(8) C(80) 121.2(13) yes 2_666 .
C(76) N(8) C(80) 116.2(17) yes . .
N(1) C(1) C(5) 117(2) yes . .
S(1A) C(1A) C(2A) 117(2) yes . .
S(1A) C(1A) C(6A) 120(2) yes . .
C(2A) C(1A) C(6A) 123(3) yes . .
S(1C) C(1B) S(1D) 27.1(7) yes . .
S(1C) C(1B) C(2B) 126.8(13) yes . .
S(1C) C(1B) C(6B) 111.8(17) yes . .
S(1D) C(1B) C(2B) 119.6(13) yes . .
S(1D) C(1B) C(6B) 120.7(18) yes . .
C(2B) C(1B) C(6B) 118.7(16) yes . .
N(1E) C(1E) C(2E) 171(3) yes . .
N(1F) C(1F) C(2F) 171(3) yes . .
N(1G) C(1G) C(2G) 178(2) yes . .
N(1H) C(1H) C(2H) 163(4) yes . .
N(1I) C(1I) C(2I) 168(3) yes . .
N(1) C(2) C(3) 118.5(18) yes . .
C(1A) C(2A) C(3A) 117(3) yes . .
C(1B) C(2B) C(3B) 122.5(16) yes . .
C(2) C(3) C(4) 120(2) yes . .
C(2A) C(3A) C(4A) 125(2) yes . .
C(2B) C(3B) C(4B) 117(2) yes . .
C(3) C(4) C(5) 116(2) yes . .
N(1A) C(4A) C(3A) 130(2) yes . .
N(1A) C(4A) C(5A) 112(2) yes . .
C(3A) C(4A) C(5A) 118(3) yes . .
N(1B) C(4B) C(3B) 120.0(18) yes . .
N(1B) C(4B) C(5B) 116.3(14) yes . .
C(3B) C(4B) C(5B) 123.7(15) yes . .
N(2) C(5) C(1) 120.7(18) yes . .
N(2) C(5) C(4) 115(2) yes . .
C(1) C(5) C(4) 123(2) yes . .
C(4A) C(5A) C(6A) 119(3) yes . .
C(4B) C(5B) C(6B) 120.0(16) yes . .
O(1) C(6) N(2) 122(2) yes . .
O(1) C(6) C(8) 129(2) yes . .
N(2) C(6) C(8) 108(2) yes . .
C(1A) C(6A) C(5A) 118(2) yes . .
C(1B) C(6B) C(5B) 117(2) yes . .
O(2) C(7) N(2) 128.6(18) yes . .
O(2) C(7) C(9) 129(2) yes . .
N(2) C(7) C(9) 101.9(19) yes . .
C(6) C(8) C(9) 109(2) yes . .
C(6) C(8) C(10) 128(2) yes . .
C(9) C(8) C(10) 122.0(19) yes . .
C(7) C(9) C(8) 109(2) yes . .
C(7) C(9) C(11) 126(2) yes . .
C(8) C(9) C(11) 125.3(19) yes . .
C(8) C(10) C(12) 114(2) yes . .
C(9) C(11) C(13) 112(2) yes . .
C(10) C(12) C(13) 124.6(18) yes . .
C(10) C(12) C(14) 130(2) yes . .
C(13) C(12) C(14) 104.7(17) yes . .
C(11) C(13) C(12) 121.9(18) yes . .
C(11) C(13) C(16) 131(2) yes . .
C(12) C(13) C(16) 106.9(16) yes . .
C(12) C(14) C(15) 100.0(15) yes . .
C(12) C(14) C(17) 104.2(15) yes . .
C(15) C(14) C(17) 103.2(16) yes . .
C(14) C(15) C(16) 93.3(15) yes . .
C(13) C(16) C(15) 100.8(16) yes . .
C(13) C(16) C(18) 107.4(15) yes . .
C(15) C(16) C(18) 103.4(15) yes . .
C(14) C(17) C(18) 102.6(14) yes . .
C(14) C(17) C(19) 120.6(16) yes . .
C(18) C(17) C(19) 100.4(16) yes . .
C(16) C(18) C(17) 101.1(14) yes . .
C(16) C(18) C(21) 120.2(16) yes . .
C(17) C(18) C(21) 99.5(16) yes . .
O(3) C(19) C(17) 102.7(15) yes . .
O(3) C(19) C(20) 106(2) yes . .
O(3) C(19) C(23) 105.3(19) yes . .
C(17) C(19) C(20) 116(2) yes . .
C(17) C(19) C(23) 108.1(17) yes . .
C(20) C(19) C(23) 117.5(16) yes . .
F(1) C(20) F(2) 105(2) yes . .
F(1) C(20) F(3) 107.0(18) yes . .
F(1) C(20) C(19) 114.9(18) yes . .
F(2) C(20) F(3) 105.5(19) yes . .
F(2) C(20) C(19) 107(2) yes . .
F(3) C(20) C(19) 116(2) yes . .
O(3) C(21) C(18) 104.8(18) yes . .
O(3) C(21) C(22) 108.3(18) yes . .
O(3) C(21) C(24) 103.8(16) yes . .
C(18) C(21) C(22) 116.8(17) yes . .
C(18) C(21) C(24) 108.2(17) yes . .
C(22) C(21) C(24) 113.7(18) yes . .
F(4) C(22) F(5) 105.3(17) yes . .
F(4) C(22) F(6) 102.0(17) yes . .
F(4) C(22) C(21) 113.2(19) yes . .
F(5) C(22) F(6) 107(2) yes . .
F(5) C(22) C(21) 112.4(18) yes . .
F(6) C(22) C(21) 116.3(18) yes . .
C(19) C(23) C(24) 100.0(16) yes . .
C(19) C(23) C(25) 119.5(15) yes . .
C(24) C(23) C(25) 101.6(15) yes . .
C(21) C(24) C(23) 100.9(15) yes . .
C(21) C(24) C(27) 119.1(16) yes . .
C(23) C(24) C(27) 104.0(14) yes . .
C(23) C(25) C(26) 101.7(15) yes . .
C(23) C(25) C(28) 108.8(15) yes . .
C(26) C(25) C(28) 104.0(18) yes . .
C(25) C(26) C(27) 94.8(16) yes . .
C(24) C(27) C(26) 101.0(15) yes . .
C(24) C(27) C(29) 106.2(15) yes . .
C(26) C(27) C(29) 94.4(15) yes . .
C(25) C(28) C(29) 103.0(17) yes . .
C(25) C(28) C(30) 137(2) yes . .
C(29) C(28) C(30) 120.1(18) yes . .
C(27) C(29) C(28) 109.1(16) yes . .
C(27) C(29) C(31) 127(2) yes . .
C(28) C(29) C(31) 123.9(17) yes . .
C(28) C(30) C(32) 116(2) yes . .
C(29) C(31) C(33) 110(2) yes . .
C(30) C(32) C(33) 126(2) yes . .
C(30) C(32) C(34) 130(2) yes . .
C(33) C(32) C(34) 104(2) yes . .
C(31) C(33) C(32) 123.3(18) yes . .
C(31) C(33) C(35) 126(2) yes . .
C(32) C(33) C(35) 110.3(19) yes . .
O(4) C(34) N(3) 123(2) yes . .
O(4) C(34) C(32) 125(2) yes . .
N(3) C(34) C(32) 111(2) yes . .
O(5) C(35) N(3) 128.9(17) yes . .
O(5) C(35) C(33) 126(2) yes . .
N(3) C(35) C(33) 105(2) yes . .
N(4) C(36) C(37) 116(2) yes . .
N(3) C(37) C(36) 125(2) yes . .
N(3) C(37) C(38) 112(2) yes . .
C(36) C(37) C(38) 123(2) yes . .
C(37) C(38) C(39) 115(2) yes . .
C(38) C(39) C(40) 117(2) yes . .
N(4) C(40) C(39) 124(2) yes . .
N(5) C(41) C(45) 121.7(14) yes . .
N(5) C(42) C(43) 123.2(15) yes . .
C(42) C(43) C(44) 115.9(17) yes . .
C(43) C(44) C(45) 119(2) yes . .
N(6) C(45) C(41) 120.9(15) yes . .
N(6) C(45) C(44) 117.1(19) yes . .
C(41) C(45) C(44) 122.0(16) yes . .
O(6) C(46) N(6) 125(2) yes . .
O(6) C(46) C(48) 135(2) yes . .
N(6) C(46) C(48) 100.0(19) yes . .
O(7) C(47) N(6) 123.5(16) yes . .
O(7) C(47) C(49) 130.4(19) yes . .
N(6) C(47) C(49) 105.8(18) yes . .
C(46) C(48) C(49) 113.1(18) yes . .
C(46) C(48) C(50) 122(2) yes . .
C(49) C(48) C(50) 124.1(17) yes . .
C(47) C(49) C(48) 108.5(16) yes . .
C(47) C(49) C(51) 127.5(19) yes . .
C(48) C(49) C(51) 123.8(18) yes . .
C(48) C(50) C(52) 115.8(18) yes . .
C(49) C(51) C(53) 111.0(18) yes . .
C(50) C(52) C(53) 120.4(19) yes . .
C(50) C(52) C(54) 138(2) yes . .
C(53) C(52) C(54) 101.5(16) yes . .
C(51) C(53) C(52) 124.8(17) yes . .
C(51) C(53) C(56) 125(2) yes . .
C(52) C(53) C(56) 110.1(18) yes . .
C(52) C(54) C(55) 99.6(13) yes . .
C(52) C(54) C(57) 108.0(17) yes . .
C(55) C(54) C(57) 104.4(13) yes . .
C(54) C(55) C(56) 92.2(15) yes . .
C(53) C(56) C(55) 97.9(17) yes . .
C(53) C(56) C(58) 104.0(16) yes . .
C(55) C(56) C(58) 107.2(15) yes . .
C(54) C(57) C(58) 103.3(14) yes . .
C(54) C(57) C(59) 116.9(18) yes . .
C(58) C(57) C(59) 98.3(13) yes . .
C(56) C(58) C(57) 100.0(15) yes . .
C(56) C(58) C(61) 120.0(18) yes . .
C(57) C(58) C(61) 100.0(15) yes . .
O(8) C(59) C(57) 105.2(13) yes . .
O(8) C(59) C(60) 109.3(17) yes . .
O(8) C(59) C(63) 107.4(15) yes . .
C(57) C(59) C(60) 115.8(14) yes . .
C(57) C(59) C(63) 103.4(16) yes . .
C(60) C(59) C(63) 115.1(14) yes . .
F(7) C(60) F(8) 105.6(15) yes . .
F(7) C(60) F(9) 104.4(17) yes . .
F(7) C(60) C(59) 112.7(14) yes . .
F(8) C(60) F(9) 107.3(14) yes . .
F(8) C(60) C(59) 113.1(18) yes . .
F(9) C(60) C(59) 113.0(15) yes . .
O(8) C(61) C(58) 106.2(16) yes . .
O(8) C(61) C(62) 106.7(17) yes . .
O(8) C(61) C(64) 105.2(15) yes . .
C(58) C(61) C(62) 115.0(15) yes . .
C(58) C(61) C(64) 108.2(17) yes . .
C(62) C(61) C(64) 114.6(15) yes . .
F(10) C(62) F(11) 106.0(14) yes . .
F(10) C(62) F(12) 107.3(17) yes . .
F(10) C(62) C(61) 113.4(15) yes . .
F(11) C(62) F(12) 105.6(14) yes . .
F(11) C(62) C(61) 109.0(18) yes . .
F(12) C(62) C(61) 115.0(14) yes . .
C(59) C(63) C(64) 99.7(15) yes . .
C(59) C(63) C(65) 119.1(19) yes . .
C(64) C(63) C(65) 102.2(14) yes . .
C(61) C(64) C(63) 98.0(17) yes . .
C(61) C(64) C(67) 120.9(19) yes . .
C(63) C(64) C(67) 103.2(15) yes . .
C(63) C(65) C(66) 101.4(15) yes . .
C(63) C(65) C(68) 103.1(18) yes . .
C(66) C(65) C(68) 94.5(19) yes . .
C(65) C(66) C(67) 95(2) yes . .
C(64) C(67) C(66) 103.0(19) yes . .
C(64) C(67) C(69) 108(2) yes . .
C(66) C(67) C(69) 102.0(18) yes . .
C(65) C(68) C(69) 111(2) yes . .
C(65) C(68) C(70) 121(2) yes . .
C(69) C(68) C(70) 127(2) yes . .
C(67) C(69) C(68) 104(2) yes . .
C(67) C(69) C(71) 141(2) yes . .
C(68) C(69) C(71) 115(2) yes . .
C(68) C(70) C(72) 109(2) yes . .
C(69) C(71) C(73) 122(2) yes . .
C(70) C(72) C(73) 124(2) yes . .
C(70) C(72) C(74) 127(2) yes . .
C(73) C(72) C(74) 109(2) yes . .
C(71) C(73) C(72) 122(2) yes . .
C(71) C(73) C(75) 129(2) yes . .
C(72) C(73) C(75) 109(2) yes . .
O(9) C(74) N(7) 125(2) yes . .
O(9) C(74) C(72) 131(2) yes . .
N(7) C(74) C(72) 103.7(19) yes . .
O(10) C(75) N(7) 118(2) yes . .
O(10) C(75) C(73) 134(2) yes . .
N(7) C(75) C(73) 108(2) yes . .
N(8) C(76) C(77) 124.1(16) yes . .
N(7) C(77) C(76) 121.6(17) yes . .
N(7) C(77) C(78) 116(2) yes . .
C(76) C(77) C(78) 122(2) yes . .
C(77) C(78) C(79) 116(2) yes . .
C(78) C(79) C(80) 116.9(19) yes . .
N(8) C(80) C(79) 125.2(18) yes . .
N(1) C(1) H(1) 121.4 no . .
C(5) C(1) H(1) 121.4 no . .
N(1) C(2) H(2) 120.7 no . .
C(3) C(2) H(2) 120.7 no . .
C(1A) C(2A) H(49) 121.7 no . .
C(3A) C(2A) H(49) 121.7 no . .
C(1B) C(2B) H(50) 118.7 no . .
C(3B) C(2B) H(50) 118.7 no . .
C(1E) C(2E) H(57) 109.5 no . .
C(1E) C(2E) H(58) 109.5 no . .
C(1E) C(2E) H(59) 109.5 no . .
H(57) C(2E) H(58) 109.5 no . .
H(57) C(2E) H(59) 109.5 no . .
H(58) C(2E) H(59) 109.5 no . .
C(1F) C(2F) H(60) 109.5 no . .
C(1F) C(2F) H(61) 109.5 no . .
C(1F) C(2F) H(62) 109.5 no . .
H(60) C(2F) H(61) 109.5 no . .
H(60) C(2F) H(62) 109.5 no . .
H(61) C(2F) H(62) 109.5 no . .
C(1G) C(2G) H(63) 109.5 no . .
C(1G) C(2G) H(64) 109.5 no . .
C(1G) C(2G) H(65) 109.5 no . .
H(63) C(2G) H(64) 109.5 no . .
H(63) C(2G) H(65) 109.5 no . .
H(64) C(2G) H(65) 109.5 no . .
C(1H) C(2H) H(66) 109.5 no . .
C(1H) C(2H) H(67) 109.5 no . .
C(1H) C(2H) H(68) 109.5 no . .
H(66) C(2H) H(67) 109.5 no . .
H(66) C(2H) H(68) 109.5 no . .
H(67) C(2H) H(68) 109.5 no . .
C(1I) C(2I) H(69) 109.5 no . .
C(1I) C(2I) H(70) 109.5 no . .
C(1I) C(2I) H(71) 109.5 no . .
H(69) C(2I) H(70) 109.5 no . .
H(69) C(2I) H(71) 109.5 no . .
H(70) C(2I) H(71) 109.5 no . .
C(2) C(3) H(3) 120.2 no . .
C(4) C(3) H(3) 120.2 no . .
C(2A) C(3A) H(51) 117.7 no . .
C(4A) C(3A) H(51) 117.7 no . .
C(2B) C(3B) H(52) 121.4 no . .
C(4B) C(3B) H(52) 121.4 no . .
C(3) C(4) H(4) 121.8 no . .
C(5) C(4) H(4) 121.8 no . .
C(4A) C(5A) H(53) 120.3 no . .
C(6A) C(5A) H(53) 120.3 no . .
C(4B) C(5B) H(54) 120.0 no . .
C(6B) C(5B) H(54) 120.0 no . .
C(1A) C(6A) H(55) 121.1 no . .
C(5A) C(6A) H(55) 121.1 no . .
C(1B) C(6B) H(56) 121.3 no . .
C(5B) C(6B) H(56) 121.3 no . .
C(8) C(10) H(5) 122.9 no . .
C(12) C(10) H(5) 122.9 no . .
C(9) C(11) H(6) 124.1 no . .
C(13) C(11) H(6) 124.1 no . .
C(12) C(14) H(7) 115.8 no . .
C(15) C(14) H(7) 115.8 no . .
C(17) C(14) H(7) 115.8 no . .
C(14) C(15) H(9) 113.1 no . .
C(14) C(15) H(10) 113.1 no . .
C(16) C(15) H(9) 113.1 no . .
C(16) C(15) H(10) 113.1 no . .
H(9) C(15) H(10) 110.4 no . .
C(13) C(16) H(8) 114.6 no . .
C(15) C(16) H(8) 114.6 no . .
C(18) C(16) H(8) 114.6 no . .
C(14) C(17) H(11) 110.7 no . .
C(18) C(17) H(11) 110.7 no . .
C(19) C(17) H(11) 110.7 no . .
C(16) C(18) H(12) 111.6 no . .
C(17) C(18) H(12) 111.6 no . .
C(21) C(18) H(12) 111.6 no . .
C(19) C(23) H(13) 111.5 no . .
C(24) C(23) H(13) 111.5 no . .
C(25) C(23) H(13) 111.5 no . .
C(21) C(24) H(14) 110.7 no . .
C(23) C(24) H(14) 110.7 no . .
C(27) C(24) H(14) 110.7 no . .
C(23) C(25) H(17) 113.8 no . .
C(26) C(25) H(17) 113.8 no . .
C(28) C(25) H(17) 113.8 no . .
C(25) C(26) H(15) 112.8 no . .
C(25) C(26) H(16) 112.8 no . .
C(27) C(26) H(15) 112.8 no . .
C(27) C(26) H(16) 112.8 no . .
H(15) C(26) H(16) 110.2 no . .
C(24) C(27) H(18) 117.3 no . .
C(26) C(27) H(18) 117.3 no . .
C(29) C(27) H(18) 117.3 no . .
C(28) C(30) H(19) 121.8 no . .
C(32) C(30) H(19) 121.9 no . .
C(29) C(31) H(20) 124.8 no . .
C(33) C(31) H(20) 124.8 no . .
N(4) C(36) H(21) 122.2 no . .
C(37) C(36) H(21) 122.2 no . .
C(37) C(38) H(22) 122.5 no . .
C(39) C(38) H(22) 122.6 no . .
C(38) C(39) H(23) 121.4 no . .
C(40) C(39) H(23) 121.4 no . .
N(4) C(40) H(24) 118.2 no . .
C(39) C(40) H(24) 118.2 no . .
N(5) C(41) H(25) 119.2 no . .
C(45) C(41) H(25) 119.2 no . .
N(5) C(42) H(26) 118.4 no . .
C(43) C(42) H(26) 118.4 no . .
C(42) C(43) H(27) 122.0 no . .
C(44) C(43) H(27) 122.1 no . .
C(43) C(44) H(28) 120.7 no . .
C(45) C(44) H(28) 120.7 no . .
C(48) C(50) H(29) 122.1 no . .
C(52) C(50) H(29) 122.1 no . .
C(49) C(51) H(30) 124.5 no . .
C(53) C(51) H(30) 124.5 no . .
C(52) C(54) H(31) 114.5 no . .
C(55) C(54) H(31) 114.5 no . .
C(57) C(54) H(31) 114.5 no . .
C(54) C(55) H(33) 113.3 no . .
C(54) C(55) H(34) 113.3 no . .
C(56) C(55) H(33) 113.3 no . .
C(56) C(55) H(34) 113.3 no . .
H(33) C(55) H(34) 110.6 no . .
C(53) C(56) H(32) 115.3 no . .
C(55) C(56) H(32) 115.3 no . .
C(58) C(56) H(32) 115.3 no . .
C(54) C(57) H(35) 112.4 no . .
C(58) C(57) H(35) 112.3 no . .
C(59) C(57) H(35) 112.3 no . .
C(56) C(58) H(36) 111.8 no . .
C(57) C(58) H(36) 111.8 no . .
C(61) C(58) H(36) 111.8 no . .
C(59) C(63) H(37) 111.5 no . .
C(64) C(63) H(37) 111.5 no . .
C(65) C(63) H(37) 111.5 no . .
C(61) C(64) H(38) 111.1 no . .
C(63) C(64) H(38) 111.1 no . .
C(67) C(64) H(38) 111.1 no . .
C(63) C(65) H(41) 118.0 no . .
C(66) C(65) H(41) 118.0 no . .
C(68) C(65) H(41) 118.0 no . .
C(65) C(66) H(39) 112.7 no . .
C(65) C(66) H(40) 112.7 no . .
C(67) C(66) H(39) 112.7 no . .
C(67) C(66) H(40) 112.7 no . .
H(39) C(66) H(40) 110.2 no . .
C(64) C(67) H(42) 114.2 no . .
C(66) C(67) H(42) 114.2 no . .
C(69) C(67) H(42) 114.2 no . .
C(68) C(70) H(43) 125.4 no . .
C(72) C(70) H(43) 125.4 no . .
C(69) C(71) H(44) 119.2 no . .
C(73) C(71) H(44) 119.2 no . .
N(8) C(76) H(45) 118.0 no . .
C(77) C(76) H(45) 118.0 no . .
C(77) C(78) H(46) 122.1 no . .
C(79) C(78) H(46) 122.1 no . .
C(78) C(79) H(47) 121.5 no . .
C(80) C(79) H(47) 121.5 no . .
N(8) C(80) H(48) 117.4 no . .
C(79) C(80) H(48) 117.4 no . .

loop_
_geom_bond_atom_site_label_1
_geom_bond_atom_site_label_2
_geom_bond_distance
_geom_bond_publ_flag
_geom_bond_site_symmetry_2
Pd(1) N(1) 2.072(16) yes .
Pd(1) N(4) 2.043(19) yes 2_666
Pd(1) N(5) 2.010(16) yes .
Pd(1) N(8) 1.976(14) yes 2_666
S(1A) O(1A) 1.44(3) yes .
S(1A) O(2A) 1.41(3) yes .
S(1A) O(3A) 1.50(4) yes .
S(1A) C(1A) 1.89(4) yes .
S(1C) S(1D) 0.84(2) yes .
S(1C) O(1C) 1.42(3) yes .
S(1C) O(2B) 1.480(18) yes .
S(1C) O(3B) 1.27(2) yes .
S(1C) C(1B) 1.78(2) yes .
S(1D) O(1D) 1.52(2) yes .
S(1D) O(2B) 1.425(16) yes .
S(1D) O(3B) 1.27(2) yes .
S(1D) C(1B) 1.78(2) yes .
F(1) C(20) 1.34(2) yes .
F(2) C(20) 1.37(3) yes .
F(3) C(20) 1.29(2) yes .
F(4) C(22) 1.377(19) yes .
F(5) C(22) 1.32(2) yes .
F(6) C(22) 1.34(2) yes .
F(7) C(60) 1.36(2) yes .
F(8) C(60) 1.34(2) yes .
F(9) C(60) 1.314(19) yes .
F(10) C(62) 1.33(2) yes .
F(11) C(62) 1.37(2) yes .
F(12) C(62) 1.31(2) yes .
O(1) C(6) 1.20(3) yes .
O(2) C(7) 1.18(3) yes .
O(3) C(19) 1.44(3) yes .
O(3) C(21) 1.44(2) yes .
O(4) C(34) 1.22(4) yes .
O(5) C(35) 1.24(3) yes .
O(6) C(46) 1.15(3) yes .
O(7) C(47) 1.20(2) yes .
O(8) C(59) 1.39(2) yes .
O(8) C(61) 1.43(2) yes .
O(9) C(74) 1.17(2) yes .
O(10) C(75) 1.16(3) yes .
N(1) C(1) 1.29(2) yes .
N(1) C(2) 1.35(2) yes .
N(1A) N(1A) 1.33(2) yes 2_566
N(1A) C(4A) 1.30(5) yes .
N(1B) N(1B) 1.22(2) yes 2_567
N(1B) C(4B) 1.48(2) yes .
N(1E) C(1E) 1.17(5) yes .
N(1F) C(1F) 1.07(4) yes .
N(1G) C(1G) 1.17(5) yes .
N(1H) C(1H) 1.16(3) yes .
N(1I) C(1I) 1.12(5) yes .
N(2) C(5) 1.44(2) yes .
N(2) C(6) 1.40(3) yes .
N(2) C(7) 1.43(3) yes .
N(3) C(34) 1.37(3) yes .
N(3) C(35) 1.35(3) yes .
N(3) C(37) 1.44(2) yes .
N(4) C(36) 1.30(2) yes .
N(4) C(40) 1.30(3) yes .
N(5) C(41) 1.369(19) yes .
N(5) C(42) 1.35(2) yes .
N(6) C(45) 1.42(2) yes .
N(6) C(46) 1.47(3) yes .
N(6) C(47) 1.40(2) yes .
N(7) C(74) 1.48(3) yes .
N(7) C(75) 1.45(2) yes .
N(7) C(77) 1.45(2) yes .
N(8) C(76) 1.30(2) yes .
N(8) C(80) 1.34(2) yes .
C(1) C(5) 1.36(4) yes .
C(1A) C(2A) 1.36(3) yes .
C(1A) C(6A) 1.47(5) yes .
C(1B) C(2B) 1.38(3) yes .
C(1B) C(6B) 1.48(2) yes .
C(1E) C(2E) 1.44(5) yes .
C(1F) C(2F) 1.45(4) yes .
C(1G) C(2G) 1.38(4) yes .
C(1H) C(2H) 1.47(4) yes .
C(1I) C(2I) 1.50(6) yes .
C(2) C(3) 1.41(3) yes .
C(2A) C(3A) 1.40(5) yes .
C(2B) C(3B) 1.34(2) yes .
C(3) C(4) 1.35(2) yes .
C(3A) C(4A) 1.40(5) yes .
C(3B) C(4B) 1.41(2) yes .
C(4) C(5) 1.44(2) yes .
C(4A) C(5A) 1.44(3) yes .
C(4B) C(5B) 1.35(3) yes .
C(5A) C(6A) 1.40(5) yes .
C(5B) C(6B) 1.38(2) yes .
C(6) C(8) 1.45(2) yes .
C(7) C(9) 1.56(2) yes .
C(8) C(9) 1.36(3) yes .
C(8) C(10) 1.40(3) yes .
C(9) C(11) 1.44(3) yes .
C(10) C(12) 1.36(3) yes .
C(11) C(13) 1.38(2) yes .
C(12) C(13) 1.43(3) yes .
C(12) C(14) 1.50(2) yes .
C(13) C(16) 1.47(2) yes .
C(14) C(15) 1.58(3) yes .
C(14) C(17) 1.54(2) yes .
C(15) C(16) 1.49(2) yes .
C(16) C(18) 1.58(2) yes .
C(17) C(18) 1.60(3) yes .
C(17) C(19) 1.54(2) yes .
C(18) C(21) 1.54(2) yes .
C(19) C(20) 1.49(3) yes .
C(19) C(23) 1.53(2) yes .
C(21) C(22) 1.49(4) yes .
C(21) C(24) 1.52(2) yes .
C(23) C(24) 1.57(3) yes .
C(23) C(25) 1.59(2) yes .
C(24) C(27) 1.57(2) yes .
C(25) C(26) 1.51(3) yes .
C(25) C(28) 1.46(2) yes .
C(26) C(27) 1.58(3) yes .
C(27) C(29) 1.55(2) yes .
C(28) C(29) 1.44(3) yes .
C(28) C(30) 1.35(2) yes .
C(29) C(31) 1.43(2) yes .
C(30) C(32) 1.34(3) yes .
C(31) C(33) 1.42(2) yes .
C(32) C(33) 1.34(3) yes .
C(32) C(34) 1.46(3) yes .
C(33) C(35) 1.52(2) yes .
C(36) C(37) 1.41(4) yes .
C(37) C(38) 1.51(3) yes .
C(38) C(39) 1.37(2) yes .
C(39) C(40) 1.45(3) yes .
C(41) C(45) 1.34(2) yes .
C(42) C(43) 1.37(3) yes .
C(43) C(44) 1.48(2) yes .
C(44) C(45) 1.33(2) yes .
C(46) C(48) 1.53(2) yes .
C(47) C(49) 1.50(2) yes .
C(48) C(49) 1.31(3) yes .
C(48) C(50) 1.44(2) yes .
C(49) C(51) 1.39(2) yes .
C(50) C(52) 1.33(2) yes .
C(51) C(53) 1.47(2) yes .
C(52) C(53) 1.38(3) yes .
C(52) C(54) 1.49(2) yes .
C(53) C(56) 1.54(2) yes .
C(54) C(55) 1.61(2) yes .
C(54) C(57) 1.52(2) yes .
C(55) C(56) 1.45(3) yes .
C(56) C(58) 1.57(2) yes .
C(57) C(58) 1.58(3) yes .
C(57) C(59) 1.62(2) yes .
C(58) C(61) 1.53(2) yes .
C(59) C(60) 1.48(3) yes .
C(59) C(63) 1.54(2) yes .
C(61) C(62) 1.54(2) yes .
C(61) C(64) 1.55(2) yes .
C(63) C(64) 1.61(3) yes .
C(63) C(65) 1.55(2) yes .
C(64) C(67) 1.53(2) yes .
C(65) C(66) 1.56(3) yes .
C(65) C(68) 1.55(3) yes .
C(66) C(67) 1.53(4) yes .
C(67) C(69) 1.43(3) yes .
C(68) C(69) 1.39(3) yes .
C(68) C(70) 1.53(3) yes .
C(69) C(71) 1.37(3) yes .
C(70) C(72) 1.37(3) yes .
C(71) C(73) 1.36(3) yes .
C(72) C(73) 1.42(3) yes .
C(72) C(74) 1.48(3) yes .
C(73) C(75) 1.40(3) yes .
C(76) C(77) 1.34(3) yes .
C(77) C(78) 1.39(2) yes .
C(78) C(79) 1.41(3) yes .
C(79) C(80) 1.39(3) yes .
C(1) H(1) 0.950 no .
C(2) H(2) 0.950 no .
C(2A) H(49) 0.950 no .
C(2B) H(50) 0.950 no .
C(2E) H(57) 0.980 no .
C(2E) H(58) 0.980 no .
C(2E) H(59) 0.980 no .
C(2F) H(60) 0.980 no .
C(2F) H(61) 0.980 no .
C(2F) H(62) 0.980 no .
C(2G) H(63) 0.980 no .
C(2G) H(64) 0.980 no .
C(2G) H(65) 0.980 no .
C(2H) H(66) 0.980 no .
C(2H) H(67) 0.980 no .
C(2H) H(68) 0.980 no .
C(2I) H(69) 0.980 no .
C(2I) H(70) 0.980 no .
C(2I) H(71) 0.980 no .
C(3) H(3) 0.950 no .
C(3A) H(51) 0.950 no .
C(3B) H(52) 0.950 no .
C(4) H(4) 0.950 no .
C(5A) H(53) 0.950 no .
C(5B) H(54) 0.950 no .
C(6A) H(55) 0.950 no .
C(6B) H(56) 0.950 no .
C(10) H(5) 0.950 no .
C(11) H(6) 0.950 no .
C(14) H(7) 1.000 no .
C(15) H(9) 0.990 no .
C(15) H(10) 0.990 no .
C(16) H(8) 1.000 no .
C(17) H(11) 1.000 no .
C(18) H(12) 1.000 no .
C(23) H(13) 1.000 no .
C(24) H(14) 1.000 no .
C(25) H(17) 1.000 no .
C(26) H(15) 0.990 no .
C(26) H(16) 0.990 no .
C(27) H(18) 1.000 no .
C(30) H(19) 0.950 no .
C(31) H(20) 0.950 no .
C(36) H(21) 0.950 no .
C(38) H(22) 0.950 no .
C(39) H(23) 0.950 no .
C(40) H(24) 0.950 no .
C(41) H(25) 0.950 no .
C(42) H(26) 0.950 no .
C(43) H(27) 0.950 no .
C(44) H(28) 0.950 no .
C(50) H(29) 0.950 no .
C(51) H(30) 0.950 no .
C(54) H(31) 1.000 no .
C(55) H(33) 0.990 no .
C(55) H(34) 0.990 no .
C(56) H(32) 1.000 no .
C(57) H(35) 1.000 no .
C(58) H(36) 1.000 no .
C(63) H(37) 1.000 no .
C(64) H(38) 1.000 no .
C(65) H(41) 1.000 no .
C(66) H(39) 0.990 no .
C(66) H(40) 0.990 no .
C(67) H(42) 1.000 no .
C(70) H(43) 0.950 no .
C(71) H(44) 0.950 no .
C(76) H(45) 0.950 no .
C(78) H(46) 0.950 no .
C(79) H(47) 0.950 no .
C(80) H(48) 0.950 no .

loop_
_geom_contact_atom_site_label_1
_geom_contact_atom_site_label_2
_geom_contact_distance
_geom_contact_site_symmetry_2
Pd(1) O(2B) 2.839(9) 1_645
Pd(1) N(1H) 3.296(18) 2_666
F(1) C(5B) 3.24(2) .
F(1) C(51) 3.38(2) 2_667
F(1) C(53) 3.47(2) 2_667
F(1) C(55) 3.551(19) 2_667
F(1) C(56) 3.386(17) 2_667
F(3) O(1D) 3.33(2) .
F(3) C(1B) 3.29(2) .
F(3) C(2G) 3.57(3) .
F(3) C(4B) 3.59(2) .
F(3) C(5B) 3.15(2) .
F(3) C(6B) 2.96(2) .
F(4) N(1B) 3.28(2) 2_567
F(4) C(3B) 3.556(19) 2_567
F(4) C(4B) 3.04(2) 2_567
F(4) C(5B) 3.17(2) 2_567
F(5) C(2I) 3.13(5) 2_566
F(5) C(50) 3.59(2) 1_455
F(6) N(1B) 3.16(2) 2_567
F(6) C(50) 3.21(2) 1_455
F(6) C(52) 3.39(2) 1_455
F(6) C(54) 3.378(19) 1_455
F(7) C(2B) 3.40(2) 1_655
F(7) C(3B) 3.590(19) 1_655
F(8) N(1F) 3.59(2) 2_666
F(8) C(1F) 3.33(2) 2_666
F(8) C(2F) 3.50(3) 2_666
F(9) N(8) 3.42(2) 2_676
F(9) C(2) 3.32(2) 1_565
F(9) C(76) 3.41(2) 2_676
F(9) C(77) 3.40(2) 2_676
F(9) C(78) 3.39(2) 2_676
F(9) C(79) 3.36(2) 2_676
F(9) C(80) 3.35(2) 2_676
F(10) C(10) 3.51(2) 2_667
F(10) C(12) 3.40(2) 2_667
F(10) C(14) 3.328(19) 2_667
F(10) C(15) 3.34(2) 2_667
F(11) C(1G) 3.43(3) .
F(11) C(2G) 3.31(3) .
F(12) O(2) 3.540(13) 1_565
F(12) C(3) 3.38(3) 1_565
F(12) C(4) 3.08(2) 1_565
O(1C) C(42) 3.20(2) 1_465
O(1C) C(43) 3.35(4) 2_667
O(1C) C(44) 3.14(3) 2_667
O(1D) F(3) 3.33(2) .
O(1D) O(1J) 2.63(3) .
O(1D) C(40) 3.50(2) 2_576
O(1D) C(80) 3.36(3) 2_576
O(1J) O(1D) 2.63(3) .
O(1J) O(10) 3.53(3) .
O(1J) C(1G) 3.45(5) .
O(1J) C(30) 3.36(4) .
O(2) F(12) 3.540(13) 1_545
O(2A) C(17) 3.53(4) .
O(2B) Pd(1) 2.839(9) 1_465
O(2B) N(1) 3.429(18) 1_465
O(2B) N(4) 3.544(18) 2_576
O(2B) N(5) 3.494(16) 1_465
O(2B) N(8) 3.480(16) 2_576
O(2B) C(2) 3.13(3) 1_465
O(2B) C(40) 3.38(2) 2_576
O(2B) C(42) 3.24(2) 1_465
O(2B) C(80) 3.24(2) 2_576
O(3) N(1B) 3.48(2) .
O(3) C(4B) 3.50(2) .
O(3B) C(1G) 3.52(4) .
O(3B) C(2G) 3.43(3) .
O(3B) C(40) 3.58(2) 2_576
O(3B) C(44) 3.18(3) 2_667
O(5) C(1I) 3.42(3) .
O(5) C(2F) 3.57(4) 2_566
O(5) C(2I) 3.50(4) .
O(6) C(1I) 3.21(4) 2_666
O(6) C(2I) 3.00(4) 2_666
O(7) C(2G) 3.34(3) 2_667
O(8) C(3) 3.17(3) 1_565
O(9) C(65) 3.22(2) 2_676
O(9) C(66) 3.36(3) 2_676
O(10) O(1J) 3.53(3) .
O(10) N(1F) 3.45(3) 1_565
O(10) C(38) 3.32(2) 2_576
N(1) O(2B) 3.429(18) 1_645
N(1B) F(4) 3.28(2) 2_567
N(1B) F(6) 3.16(2) 2_567
N(1B) O(3) 3.48(2) .
N(1E) C(2F) 3.57(3) 2_666
N(1F) F(8) 3.59(2) 2_666
N(1F) O(10) 3.45(3) 1_545
N(1F) N(7) 3.14(3) 1_545
N(1F) C(72) 3.35(3) 1_545
N(1F) C(73) 3.27(3) 1_545
N(1F) C(74) 3.30(3) 1_545
N(1F) C(75) 3.08(4) 1_545
N(1F) C(78) 3.42(4) 1_545
N(1G) C(39) 3.44(3) 2_576
N(1H) Pd(1) 3.296(18) 2_666
N(1H) C(1) 3.40(3) 2_666
N(1H) C(36) 3.44(3) .
N(1H) C(41) 3.59(2) 2_666
N(1H) C(76) 3.35(3) .
N(1I) N(3) 3.12(3) .
N(1I) C(1H) 3.23(5) .
N(1I) C(2A) 3.45(3) .
N(1I) C(2E) 3.52(4) 2_666
N(1I) C(2H) 2.86(6) .
N(1I) C(3A) 3.48(4) .
N(1I) C(34) 3.22(4) .
N(1I) C(35) 3.32(3) .
N(1I) C(36) 3.36(3) .
N(1I) C(37) 3.40(3) .
N(3) N(1I) 3.12(3) .
N(3) C(1I) 3.24(4) .
N(4) O(2B) 3.544(18) 2_576
N(5) O(2B) 3.494(16) 1_645
N(7) N(1F) 3.14(3) 1_565
N(8) F(9) 3.42(2) 2_676
N(8) O(2B) 3.480(16) 2_576
C(1) N(1H) 3.40(3) 2_666
C(1B) F(3) 3.29(2) .
C(1E) C(50) 3.56(3) .
C(1F) F(8) 3.33(2) 2_666
C(1G) F(11) 3.43(3) .
C(1G) O(1J) 3.45(5) .
C(1G) O(3B) 3.52(4) .
C(1H) N(1I) 3.23(5) .
C(1I) O(5) 3.42(3) .
C(1I) O(6) 3.21(4) 2_666
C(1I) N(3) 3.24(4) .
C(1I) C(3A) 3.57(4) .
C(1I) C(35) 3.19(4) .
C(1I) C(36) 3.53(4) .
C(1I) C(37) 3.36(3) .
C(2) F(9) 3.32(2) 1_545
C(2) O(2B) 3.13(3) 1_645
C(2A) N(1I) 3.45(3) .
C(2B) F(7) 3.40(2) 1_455
C(2B) C(26) 3.55(3) .
C(2E) N(1I) 3.52(4) 2_666
C(2F) F(8) 3.50(3) 2_666
C(2F) O(5) 3.57(4) 2_566
C(2F) N(1E) 3.57(3) 2_666
C(2G) F(3) 3.57(3) .
C(2G) F(11) 3.31(3) .
C(2G) O(3B) 3.43(3) .
C(2G) O(7) 3.34(3) 2_667
C(2H) N(1I) 2.86(6) .
C(2I) F(5) 3.13(5) 2_566
C(2I) O(5) 3.50(4) .
C(2I) O(6) 3.00(4) 2_666
C(3) F(12) 3.38(3) 1_545
C(3) O(8) 3.17(3) 1_545
C(3A) N(1I) 3.48(4) .
C(3A) C(1I) 3.57(4) .
C(3A) C(31) 3.29(3) .
C(3A) C(33) 3.53(3) .
C(3B) F(4) 3.556(19) 2_567
C(3B) F(7) 3.590(19) 1_455
C(4) F(12) 3.08(2) 1_545
C(4B) F(3) 3.59(2) .
C(4B) F(4) 3.04(2) 2_567
C(4B) O(3) 3.50(2) .
C(5B) F(1) 3.24(2) .
C(5B) F(3) 3.15(2) .
C(5B) F(4) 3.17(2) 2_567
C(6B) F(3) 2.96(2) .
C(10) F(10) 3.51(2) 2_667
C(12) F(10) 3.40(2) 2_667
C(14) F(10) 3.328(19) 2_667
C(15) F(10) 3.34(2) 2_667
C(17) O(2A) 3.53(4) .
C(26) C(2B) 3.55(3) .
C(30) O(1J) 3.36(4) .
C(31) C(3A) 3.29(3) .
C(33) C(3A) 3.53(3) .
C(34) N(1I) 3.22(4) .
C(35) N(1I) 3.32(3) .
C(35) C(1I) 3.19(4) .
C(36) N(1H) 3.44(3) .
C(36) N(1I) 3.36(3) .
C(36) C(1I) 3.53(4) .
C(37) N(1I) 3.40(3) .
C(37) C(1I) 3.36(3) .
C(38) O(10) 3.32(2) 2_576
C(39) N(1G) 3.44(3) 2_576
C(40) O(1D) 3.50(2) 2_576
C(40) O(2B) 3.38(2) 2_576
C(40) O(3B) 3.58(2) 2_576
C(41) N(1H) 3.59(2) 2_666
C(42) O(1C) 3.20(2) 1_645
C(42) O(2B) 3.24(2) 1_645
C(43) O(1C) 3.35(4) 2_667
C(44) O(1C) 3.14(3) 2_667
C(44) O(3B) 3.18(3) 2_667
C(50) F(5) 3.59(2) 1_655
C(50) F(6) 3.21(2) 1_655
C(50) C(1E) 3.56(3) .
C(51) F(1) 3.38(2) 2_667
C(52) F(6) 3.39(2) 1_655
C(53) F(1) 3.47(2) 2_667
C(54) F(6) 3.378(19) 1_655
C(55) F(1) 3.551(19) 2_667
C(56) F(1) 3.386(17) 2_667
C(65) O(9) 3.22(2) 2_676
C(66) O(9) 3.36(3) 2_676
C(70) C(70) 3.58(2) 2_676
C(72) N(1F) 3.35(3) 1_565
C(73) N(1F) 3.27(3) 1_565
C(74) N(1F) 3.30(3) 1_565
C(75) N(1F) 3.08(4) 1_565
C(76) F(9) 3.41(2) 2_676
C(76) N(1H) 3.35(3) .
C(77) F(9) 3.40(2) 2_676
C(78) F(9) 3.39(2) 2_676
C(78) N(1F) 3.42(4) 1_565
C(79) F(9) 3.36(2) 2_676
C(80) F(9) 3.35(2) 2_676
C(80) O(1D) 3.36(3) 2_576
C(80) O(2B) 3.24(2) 2_576
S(1A) H(11) 3.512 .
S(1A) H(13) 3.268 .
S(1C) H(24) 3.024 2_576
S(1C) H(26) 2.971 1_465
S(1C) H(28) 3.352 2_667
S(1C) H(48) 3.590 2_576
S(1D) H(24) 2.861 2_576
S(1D) H(26) 3.495 1_465
S(1D) H(48) 2.967 2_576
S(1D) H(65) 3.547 .
F(1) H(30) 3.228 2_667
F(1) H(32) 2.886 2_667
F(1) H(33) 2.926 2_667
F(1) H(54) 2.995 .
F(2) H(64) 3.088 .
F(3) H(54) 3.483 .
F(3) H(56) 3.195 .
F(3) H(64) 3.048 .
F(3) H(65) 3.232 .
F(4) H(54) 3.326 2_567
F(5) H(29) 2.773 1_455
F(5) H(69) 2.797 2_566
F(5) H(70) 3.387 2_566
F(5) H(71) 2.739 2_566
F(6) H(29) 2.743 1_455
F(6) H(31) 2.710 1_455
F(6) H(52) 3.208 .
F(6) H(54) 3.308 2_567
F(7) H(2) 3.209 1_565
F(7) H(15) 2.932 1_655
F(7) H(50) 2.695 1_655
F(7) H(52) 3.108 1_655
F(8) H(18) 3.586 1_655
F(8) H(60) 2.810 2_666
F(9) H(2) 3.213 1_565
F(10) H(3) 2.969 1_565
F(10) H(5) 3.510 2_667
F(10) H(7) 2.974 2_667
F(10) H(9) 2.642 2_667
F(11) H(63) 2.472 .
F(12) H(3) 3.064 1_565
F(12) H(4) 2.544 1_565
O(1A) H(13) 2.858 .
O(1A) H(66) 3.424 .
O(1A) H(67) 3.228 .
O(1C) H(24) 3.500 2_576
O(1C) H(26) 2.443 1_465
O(1C) H(27) 3.519 1_465
O(1C) H(27) 3.317 2_667
O(1C) H(28) 3.023 2_667
O(1D) H(15) 3.318 .
O(1D) H(17) 2.892 .
O(1D) H(24) 3.024 2_576
O(1D) H(48) 2.437 2_576
O(1D) H(64) 3.337 .
O(1D) H(65) 3.291 .
O(1J) H(17) 2.913 .
O(1J) H(19) 2.751 .
O(1J) H(23) 3.567 2_576
O(1J) H(44) 3.253 .
O(1J) H(64) 3.008 .
O(2) H(40) 3.191 1_545
O(2) H(42) 3.197 1_545
O(2A) H(11) 2.593 .
O(2A) H(12) 3.410 .
O(2A) H(13) 3.290 .
O(2B) H(2) 2.436 1_465
O(2B) H(24) 2.718 2_576
O(2B) H(26) 2.474 1_465
O(2B) H(48) 2.478 2_576
O(3A) H(57) 3.495 2_666
O(3B) H(24) 2.717 2_576
O(3B) H(27) 3.382 2_667
O(3B) H(28) 2.505 2_667
O(3B) H(65) 2.710 .
O(4) H(66) 3.542 .
O(5) H(51) 3.516 .
O(5) H(53) 2.976 2_566
O(5) H(62) 2.887 2_566
O(5) H(70) 2.762 .
O(6) H(69) 2.210 2_666
O(6) H(71) 3.394 2_666
O(7) H(56) 3.469 2_667
O(7) H(63) 3.036 2_667
O(7) H(65) 2.801 2_667
O(8) H(3) 2.734 1_565
O(9) H(40) 2.870 2_676
O(9) H(41) 2.585 2_676
O(10) H(22) 2.779 2_576
N(1A) H(20) 3.382 2_566
N(1A) H(70) 3.568 2_566
N(1A) H(71) 3.232 2_566
N(1B) H(10) 3.460 .
N(1B) H(33) 2.938 2_667
N(1E) H(18) 2.832 1_655
N(1E) H(20) 2.826 1_655
N(1E) H(29) 2.999 .
N(1E) H(60) 2.699 2_666
N(1E) H(71) 3.066 2_666
N(1F) H(41) 3.092 2_666
N(1F) H(43) 3.164 2_666
N(1F) H(46) 2.844 1_545
N(1G) H(23) 2.534 2_576
N(1G) H(42) 2.997 .
N(1G) H(44) 2.851 .
N(1H) H(1) 2.566 2_666
N(1H) H(21) 2.562 .
N(1H) H(25) 2.834 2_666
N(1H) H(45) 2.509 .
N(1I) H(21) 2.970 .
N(1I) H(49) 2.929 .
N(1I) H(51) 2.962 .
N(1I) H(59) 2.590 2_666
N(1I) H(66) 2.203 .
N(1I) H(68) 2.929 .
N(6) H(56) 3.146 2_667
C(1A) H(13) 3.344 .
C(1A) H(14) 3.096 .
C(1A) H(57) 3.201 2_666
C(1B) H(16) 3.486 .
C(1E) H(29) 2.976 .
C(1E) H(60) 2.951 2_666
C(1E) H(71) 3.067 2_666
C(1F) H(41) 3.436 2_666
C(1F) H(43) 3.322 2_666
C(1F) H(46) 3.404 1_545
C(1G) H(23) 3.296 2_576
C(1G) H(42) 3.438 .
C(1G) H(44) 3.251 .
C(1H) H(21) 2.987 .
C(1H) H(25) 3.578 2_666
C(1H) H(45) 3.159 .
C(1I) H(21) 3.420 .
C(1I) H(51) 2.904 .
C(1I) H(59) 2.685 2_666
C(1I) H(66) 3.314 .
C(2) H(39) 3.527 1_545
C(2) H(50) 3.260 1_645
C(2A) H(13) 3.598 .
C(2A) H(14) 3.251 .
C(2A) H(57) 3.066 2_666
C(2A) H(59) 3.526 2_666
C(2A) H(66) 3.253 .
C(2B) H(2) 3.198 1_465
C(2B) H(15) 3.244 .
C(2B) H(16) 2.969 .
C(2E) H(29) 3.501 .
C(2E) H(68) 3.262 2_666
C(2E) H(71) 3.436 2_666
C(2F) H(20) 3.480 2_566
C(2F) H(53) 3.443 .
C(2G) H(28) 3.524 2_667
C(2H) H(49) 3.230 .
C(2H) H(59) 3.496 2_666
C(2I) H(51) 3.371 .
C(2I) H(53) 3.420 2_566
C(2I) H(59) 3.198 2_666
C(3) H(39) 3.039 1_545
C(3A) H(14) 3.370 .
C(3A) H(20) 3.382 .
C(3A) H(57) 3.381 2_666
C(3A) H(59) 3.550 2_666
C(3B) H(15) 3.579 .
C(3B) H(16) 2.811 .
C(3B) H(33) 3.372 1_455
C(3B) H(34) 3.485 1_455
C(4) H(39) 3.016 1_545
C(4A) H(14) 3.468 .
C(4B) H(16) 3.265 .
C(5) H(39) 3.383 1_545
C(5A) H(14) 3.318 .
C(5A) H(62) 2.911 .
C(5A) H(70) 3.393 2_566
C(5B) H(33) 3.335 2_667
C(6A) H(12) 2.978 .
C(6A) H(14) 3.071 .
C(6A) H(62) 3.339 .
C(14) H(32) 3.410 2_667
C(15) H(33) 3.308 2_667
C(15) H(34) 3.276 2_667
C(22) H(29) 3.284 1_455
C(25) H(47) 3.504 2_576
C(26) H(47) 3.305 2_576
C(28) H(47) 2.888 2_576
C(29) H(47) 3.045 2_576
C(29) H(51) 3.573 .
C(30) H(47) 2.982 2_576
C(30) H(49) 3.359 .
C(31) H(47) 3.275 2_576
C(31) H(51) 2.834 .
C(32) H(47) 3.094 2_576
C(32) H(49) 3.276 .
C(32) H(51) 3.591 .
C(33) H(46) 3.378 2_576
C(33) H(47) 3.218 2_576
C(33) H(49) 3.487 .
C(33) H(51) 2.885 .
C(34) H(66) 3.559 .
C(35) H(46) 3.361 2_576
C(35) H(51) 3.257 .
C(35) H(70) 3.314 .
C(44) H(56) 3.577 2_667
C(46) H(56) 3.354 2_667
C(46) H(69) 3.253 2_666
C(47) H(56) 3.015 2_667
C(47) H(65) 3.500 2_667
C(48) H(54) 3.111 2_667
C(48) H(56) 3.266 2_667
C(49) H(54) 3.238 2_667
C(49) H(56) 3.089 2_667
C(50) H(54) 2.932 2_667
C(50) H(58) 3.516 .
C(51) H(54) 3.266 2_667
C(52) H(54) 2.875 2_667
C(53) H(54) 3.012 2_667
C(54) H(52) 3.362 1_655
C(55) H(9) 3.262 2_667
C(55) H(10) 3.309 2_667
C(55) H(52) 2.864 1_655
C(55) H(54) 3.371 2_667
C(56) H(7) 3.468 2_667
C(62) H(3) 3.328 1_565
C(70) H(43) 3.228 2_676
C(72) H(43) 3.566 2_676
C(74) H(41) 2.968 2_676
C(79) H(15) 3.193 2_576
C(80) H(15) 3.519 2_576
H(1) N(1H) 2.566 2_666
H(2) F(7) 3.209 1_545
H(2) F(9) 3.213 1_545
H(2) O(2B) 2.436 1_645
H(2) C(2B) 3.198 1_645
H(2) H(50) 2.346 1_645
H(3) F(10) 2.969 1_545
H(3) F(12) 3.064 1_545
H(3) O(8) 2.734 1_545
H(3) C(62) 3.328 1_545
H(3) H(9) 3.027 2_657
H(3) H(34) 3.195 1_545
H(3) H(39) 3.270 1_545
H(4) F(12) 2.544 1_545
H(4) H(39) 3.310 1_545
H(5) F(10) 3.510 2_667
H(7) F(10) 2.974 2_667
H(7) C(56) 3.468 2_667
H(7) H(32) 2.592 2_667
H(7) H(33) 3.588 2_667
H(9) F(10) 2.642 2_667
H(9) C(55) 3.262 2_667
H(9) H(3) 3.027 2_657
H(9) H(32) 3.444 2_667
H(9) H(33) 3.181 2_667
H(9) H(34) 2.676 2_667
H(10) N(1B) 3.460 .
H(10) C(55) 3.309 2_667
H(10) H(33) 2.747 2_667
H(10) H(34) 3.111 2_667
H(10) H(52) 3.328 2_567
H(11) S(1A) 3.512 .
H(11) O(2A) 2.593 .
H(12) O(2A) 3.410 .
H(12) C(6A) 2.978 .
H(12) H(55) 2.663 .
H(13) S(1A) 3.268 .
H(13) O(1A) 2.858 .
H(13) O(2A) 3.290 .
H(13) C(1A) 3.344 .
H(13) C(2A) 3.598 .
H(14) C(1A) 3.096 .
H(14) C(2A) 3.251 .
H(14) C(3A) 3.370 .
H(14) C(4A) 3.468 .
H(14) C(5A) 3.318 .
H(14) C(6A) 3.071 .
H(14) H(55) 3.443 .
H(15) F(7) 2.932 1_455
H(15) O(1D) 3.318 .
H(15) C(2B) 3.244 .
H(15) C(3B) 3.579 .
H(15) C(79) 3.193 2_576
H(15) C(80) 3.519 2_576
H(15) H(47) 2.545 2_576
H(15) H(48) 3.138 2_576
H(15) H(50) 3.089 .
H(16) C(1B) 3.486 .
H(16) C(2B) 2.969 .
H(16) C(3B) 2.811 .
H(16) C(4B) 3.265 .
H(16) H(50) 3.271 .
H(16) H(52) 2.985 .
H(17) O(1D) 2.892 .
H(17) O(1J) 2.913 .
H(17) H(64) 3.336 .
H(18) F(8) 3.586 1_455
H(18) N(1E) 2.832 1_455
H(18) H(31) 2.982 1_455
H(19) O(1J) 2.751 .
H(19) H(47) 3.483 2_576
H(20) N(1A) 3.382 2_566
H(20) N(1E) 2.826 1_455
H(20) C(2F) 3.480 2_566
H(20) C(3A) 3.382 .
H(20) H(51) 2.893 .
H(20) H(60) 2.879 2_566
H(20) H(62) 3.280 2_566
H(21) N(1H) 2.562 .
H(21) N(1I) 2.970 .
H(21) C(1H) 2.987 .
H(21) C(1I) 3.420 .
H(21) H(66) 3.561 .
H(22) O(10) 2.779 2_576
H(23) O(1J) 3.567 2_576
H(23) N(1G) 2.534 2_576
H(23) C(1G) 3.296 2_576
H(23) H(44) 3.543 2_576
H(24) S(1C) 3.024 2_576
H(24) S(1D) 2.861 2_576
H(24) O(1C) 3.500 2_576
H(24) O(1D) 3.024 2_576
H(24) O(2B) 2.718 2_576
H(24) O(3B) 2.717 2_576
H(25) N(1H) 2.834 2_666
H(25) C(1H) 3.578 2_666
H(26) S(1C) 2.971 1_645
H(26) S(1D) 3.495 1_645
H(26) O(1C) 2.443 1_645
H(26) O(2B) 2.474 1_645
H(27) O(1C) 3.519 1_645
H(27) O(1C) 3.317 2_667
H(27) O(3B) 3.382 2_667
H(28) S(1C) 3.352 2_667
H(28) O(1C) 3.023 2_667
H(28) O(3B) 2.505 2_667
H(28) C(2G) 3.524 2_667
H(28) H(56) 2.991 2_667
H(28) H(65) 2.751 2_667
H(29) F(5) 2.773 1_655
H(29) F(6) 2.743 1_655
H(29) N(1E) 2.999 .
H(29) C(1E) 2.976 .
H(29) C(2E) 3.501 .
H(29) C(22) 3.284 1_655
H(29) H(54) 3.395 2_667
H(29) H(58) 3.385 .
H(29) H(59) 3.470 .
H(29) H(69) 3.395 2_666
H(29) H(71) 3.391 2_666
H(30) F(1) 3.228 2_667
H(31) F(6) 2.710 1_655
H(31) H(18) 2.982 1_655
H(31) H(52) 2.936 1_655
H(32) F(1) 2.886 2_667
H(32) C(14) 3.410 2_667
H(32) H(7) 2.592 2_667
H(32) H(9) 3.444 2_667
H(33) F(1) 2.926 2_667
H(33) N(1B) 2.938 2_667
H(33) C(3B) 3.372 1_655
H(33) C(5B) 3.335 2_667
H(33) C(15) 3.308 2_667
H(33) H(7) 3.588 2_667
H(33) H(9) 3.181 2_667
H(33) H(10) 2.747 2_667
H(33) H(52) 2.495 1_655
H(33) H(54) 2.604 2_667
H(34) C(3B) 3.485 1_655
H(34) C(15) 3.276 2_667
H(34) H(3) 3.195 1_565
H(34) H(9) 2.676 2_667
H(34) H(10) 3.111 2_667
H(34) H(50) 3.598 1_655
H(34) H(52) 2.697 1_655
H(35) H(58) 3.548 .
H(39) C(2) 3.527 1_565
H(39) C(3) 3.039 1_565
H(39) C(4) 3.016 1_565
H(39) C(5) 3.383 1_565
H(39) H(3) 3.270 1_565
H(39) H(4) 3.310 1_565
H(40) O(2) 3.191 1_565
H(40) O(9) 2.870 2_676
H(41) O(9) 2.585 2_676
H(41) N(1F) 3.092 2_666
H(41) C(1F) 3.436 2_666
H(41) C(74) 2.968 2_676
H(42) O(2) 3.197 1_565
H(42) N(1G) 2.997 .
H(42) C(1G) 3.438 .
H(43) N(1F) 3.164 2_666
H(43) C(1F) 3.322 2_666
H(43) C(70) 3.228 2_676
H(43) C(72) 3.566 2_676
H(43) H(43) 3.129 2_676
H(44) O(1J) 3.253 .
H(44) N(1G) 2.851 .
H(44) C(1G) 3.251 .
H(44) H(23) 3.543 2_576
H(45) N(1H) 2.509 .
H(45) C(1H) 3.159 .
H(46) N(1F) 2.844 1_565
H(46) C(1F) 3.404 1_565
H(46) C(33) 3.378 2_576
H(46) C(35) 3.361 2_576
H(47) C(25) 3.504 2_576
H(47) C(26) 3.305 2_576
H(47) C(28) 2.888 2_576
H(47) C(29) 3.045 2_576
H(47) C(30) 2.982 2_576
H(47) C(31) 3.275 2_576
H(47) C(32) 3.094 2_576
H(47) C(33) 3.218 2_576
H(47) H(15) 2.545 2_576
H(47) H(19) 3.483 2_576
H(48) S(1C) 3.590 2_576
H(48) S(1D) 2.967 2_576
H(48) O(1D) 2.437 2_576
H(48) O(2B) 2.478 2_576
H(48) H(15) 3.138 2_576
H(48) H(50) 3.368 2_576
H(49) N(1I) 2.929 .
H(49) C(2H) 3.230 .
H(49) C(30) 3.359 .
H(49) C(32) 3.276 .
H(49) C(33) 3.487 .
H(49) H(57) 3.305 2_666
H(49) H(59) 3.509 2_666
H(49) H(66) 2.419 .
H(49) H(67) 3.432 .
H(49) H(68) 3.440 .
H(50) F(7) 2.695 1_455
H(50) C(2) 3.260 1_465
H(50) H(2) 2.346 1_465
H(50) H(15) 3.089 .
H(50) H(16) 3.271 .
H(50) H(34) 3.598 1_455
H(50) H(48) 3.368 2_576
H(51) O(5) 3.516 .
H(51) N(1I) 2.962 .
H(51) C(1I) 2.904 .
H(51) C(2I) 3.371 .
H(51) C(29) 3.573 .
H(51) C(31) 2.834 .
H(51) C(32) 3.591 .
H(51) C(33) 2.885 .
H(51) C(35) 3.257 .
H(51) H(20) 2.893 .
H(51) H(59) 3.563 2_666
H(51) H(70) 3.439 .
H(51) H(71) 3.140 .
H(52) F(6) 3.208 .
H(52) F(7) 3.108 1_455
H(52) C(54) 3.362 1_455
H(52) C(55) 2.864 1_455
H(52) H(10) 3.328 2_567
H(52) H(16) 2.985 .
H(52) H(31) 2.936 1_455
H(52) H(33) 2.495 1_455
H(52) H(34) 2.697 1_455
H(53) O(5) 2.976 2_566
H(53) C(2F) 3.443 .
H(53) C(2I) 3.420 2_566
H(53) H(62) 2.512 .
H(53) H(70) 2.655 2_566
H(53) H(71) 3.334 2_566
H(54) F(1) 2.995 .
H(54) F(3) 3.483 .
H(54) F(4) 3.326 2_567
H(54) F(6) 3.308 2_567
H(54) C(48) 3.111 2_667
H(54) C(49) 3.238 2_667
H(54) C(50) 2.932 2_667
H(54) C(51) 3.266 2_667
H(54) C(52) 2.875 2_667
H(54) C(53) 3.012 2_667
H(54) C(55) 3.371 2_667
H(54) H(29) 3.395 2_667
H(54) H(33) 2.604 2_667
H(55) H(12) 2.663 .
H(55) H(14) 3.443 .
H(55) H(62) 3.355 .
H(56) F(3) 3.195 .
H(56) O(7) 3.469 2_667
H(56) N(6) 3.146 2_667
H(56) C(44) 3.577 2_667
H(56) C(46) 3.354 2_667
H(56) C(47) 3.015 2_667
H(56) C(48) 3.266 2_667
H(56) C(49) 3.089 2_667
H(56) H(28) 2.991 2_667
H(56) H(65) 3.095 .
H(57) O(3A) 3.495 2_666
H(57) C(1A) 3.201 2_666
H(57) C(2A) 3.066 2_666
H(57) C(3A) 3.381 2_666
H(57) H(49) 3.305 2_666
H(57) H(61) 3.586 2_666
H(57) H(68) 3.174 2_666
H(58) C(50) 3.516 .
H(58) H(29) 3.385 .
H(58) H(35) 3.548 .
H(58) H(68) 3.261 2_666
H(59) N(1I) 2.590 2_666
H(59) C(1I) 2.685 2_666
H(59) C(2A) 3.526 2_666
H(59) C(2H) 3.496 2_666
H(59) C(2I) 3.198 2_666
H(59) C(3A) 3.550 2_666
H(59) H(29) 3.470 .
H(59) H(49) 3.509 2_666
H(59) H(51) 3.563 2_666
H(59) H(66) 3.296 2_666
H(59) H(68) 2.818 2_666
H(59) H(69) 3.490 2_666
H(59) H(71) 2.852 2_666
H(60) F(8) 2.810 2_666
H(60) N(1E) 2.699 2_666
H(60) C(1E) 2.951 2_666
H(60) H(20) 2.879 2_566
H(61) H(57) 3.586 2_666
H(62) O(5) 2.887 2_566
H(62) C(5A) 2.911 .
H(62) C(6A) 3.339 .
H(62) H(20) 3.280 2_566
H(62) H(53) 2.512 .
H(62) H(55) 3.355 .
H(63) F(11) 2.472 .
H(63) O(7) 3.036 2_667
H(64) F(2) 3.088 .
H(64) F(3) 3.048 .
H(64) O(1D) 3.337 .
H(64) O(1J) 3.008 .
H(64) H(17) 3.336 .
H(65) S(1D) 3.547 .
H(65) F(3) 3.232 .
H(65) O(1D) 3.291 .
H(65) O(3B) 2.710 .
H(65) O(7) 2.801 2_667
H(65) C(47) 3.500 2_667
H(65) H(28) 2.751 2_667
H(65) H(56) 3.095 .
H(66) O(1A) 3.424 .
H(66) O(4) 3.542 .
H(66) N(1I) 2.203 .
H(66) C(1I) 3.314 .
H(66) C(2A) 3.253 .
H(66) C(34) 3.559 .
H(66) H(21) 3.561 .
H(66) H(49) 2.419 .
H(66) H(59) 3.296 2_666
H(67) O(1A) 3.228 .
H(67) H(49) 3.432 .
H(68) N(1I) 2.929 .
H(68) C(2E) 3.262 2_666
H(68) H(49) 3.440 .
H(68) H(57) 3.174 2_666
H(68) H(58) 3.261 2_666
H(68) H(59) 2.818 2_666
H(69) F(5) 2.797 2_566
H(69) O(6) 2.210 2_666
H(69) C(46) 3.253 2_666
H(69) H(29) 3.395 2_666
H(69) H(59) 3.490 2_666
H(70) F(5) 3.387 2_566
H(70) O(5) 2.762 .
H(70) N(1A) 3.568 2_566
H(70) C(5A) 3.393 2_566
H(70) C(35) 3.314 .
H(70) H(51) 3.439 .
H(70) H(53) 2.655 2_566
H(71) F(5) 2.739 2_566
H(71) O(6) 3.394 2_666
H(71) N(1A) 3.232 2_566
H(71) N(1E) 3.066 2_666
H(71) C(1E) 3.067 2_666
H(71) C(2E) 3.436 2_666
H(71) H(29) 3.391 2_666
H(71) H(51) 3.140 .
H(71) H(53) 3.334 2_566
H(71) H(59) 2.852 2_666

loop_
_geom_torsion_atom_site_label_1
_geom_torsion_atom_site_label_2
_geom_torsion_atom_site_label_3
_geom_torsion_atom_site_label_4
_geom_torsion
_geom_torsion_site_symmetry_1
_geom_torsion_site_symmetry_3
_geom_torsion_site_symmetry_4
N(1) Pd(1) N(4) C(36) 171(8) . 2_666 2_666
N(1) Pd(1) N(4) C(40) -0(29) . 2_666 2_666
N(4) Pd(1) N(1) C(1) 143(29) 2_666 . .
N(4) Pd(1) N(1) C(2) -29(30) 2_666 . .
N(1) Pd(1) N(5) C(41) -106.0(14) . . .
N(1) Pd(1) N(5) C(42) 67.3(16) . . .
N(5) Pd(1) N(1) C(1) 67.2(19) . . .
N(5) Pd(1) N(1) C(2) -104.5(17) . . .
N(1) Pd(1) N(8) C(76) 77.7(16) . 2_666 2_666
N(1) Pd(1) N(8) C(80) -104.8(16) . 2_666 2_666
N(8) Pd(1) N(1) C(1) -111.4(19) 2_666 . .
N(8) Pd(1) N(1) C(2) 76.8(17) 2_666 . .
N(4) Pd(1) N(5) C(41) 75.2(14) 2_666 . .
N(4) Pd(1) N(5) C(42) -111.4(16) 2_666 . .
N(5) Pd(1) N(4) C(36) -113.8(16) . 2_666 2_666
N(5) Pd(1) N(4) C(40) 75.0(19) . 2_666 2_666
N(4) Pd(1) N(8) C(76) -103.6(16) 2_666 2_666 2_666
N(4) Pd(1) N(8) C(80) 74.0(16) 2_666 2_666 2_666
N(8) Pd(1) N(4) C(36) 64.9(16) 2_666 2_666 2_666
N(8) Pd(1) N(4) C(40) -106.4(19) 2_666 2_666 2_666
N(5) Pd(1) N(8) C(76) 40(13) . 2_666 2_666
N(5) Pd(1) N(8) C(80) -142(12) . 2_666 2_666
N(8) Pd(1) N(5) C(41) -69(13) 2_666 . .
N(8) Pd(1) N(5) C(42) 105(12) 2_666 . .
O(1A) S(1A) C(1A) C(2A) 26(3) . . .
O(1A) S(1A) C(1A) C(6A) -152(2) . . .
O(2A) S(1A) C(1A) C(2A) 154(3) . . .
O(2A) S(1A) C(1A) C(6A) -24(3) . . .
O(3A) S(1A) C(1A) C(2A) -99(3) . . .
O(3A) S(1A) C(1A) C(6A) 83(3) . . .
O(1C) S(1C) S(1D) O(1D) 36(13) . . .
O(1C) S(1C) S(1D) O(2B) -94(8) . . .
O(1C) S(1C) S(1D) O(3B) 42(8) . . .
O(1C) S(1C) S(1D) C(1B) 159(8) . . .
O(2B) S(1C) S(1D) O(1D) 130(6) . . .
O(2B) S(1C) S(1D) O(3B) 136.4(11) . . .
O(2B) S(1C) S(1D) C(1B) -106.4(11) . . .
O(3B) S(1C) S(1D) O(1D) -7(6) . . .
O(3B) S(1C) S(1D) O(2B) -136.4(11) . . .
O(3B) S(1C) S(1D) C(1B) 117.2(11) . . .
S(1D) S(1C) C(1B) C(2B) -84(2) . . .
S(1D) S(1C) C(1B) C(6B) 115(2) . . .
C(1B) S(1C) S(1D) O(1D) -124(6) . . .
C(1B) S(1C) S(1D) O(2B) 106.4(11) . . .
C(1B) S(1C) S(1D) O(3B) -117.2(11) . . .
O(1C) S(1C) O(2B) S(1D) 166(2) . . .
O(1C) S(1C) O(3B) S(1D) -171.0(16) . . .
O(1C) S(1C) C(1B) S(1D) -175(2) . . .
O(1C) S(1C) C(1B) C(2B) 101(2) . . .
O(1C) S(1C) C(1B) C(6B) -60(2) . . .
O(2B) S(1C) O(3B) S(1D) -49.8(14) . . .
O(3B) S(1C) O(2B) S(1D) 50.4(18) . . .
O(2B) S(1C) C(1B) S(1D) 66.1(14) . . .
O(2B) S(1C) C(1B) C(2B) -18(2) . . .
O(2B) S(1C) C(1B) C(6B) -178.9(16) . . .
C(1B) S(1C) O(2B) S(1D) -71.0(15) . . .
O(3B) S(1C) C(1B) S(1D) -63.7(18) . . .
O(3B) S(1C) C(1B) C(2B) -148(2) . . .
O(3B) S(1C) C(1B) C(6B) 51(2) . . .
C(1B) S(1C) O(3B) S(1D) 66.8(14) . . .
S(1C) S(1D) C(1B) C(2B) 114(2) . . .
S(1C) S(1D) C(1B) C(6B) -78(2) . . .
O(1D) S(1D) O(2B) S(1C) -170(2) . . .
O(1D) S(1D) O(3B) S(1C) 178.6(14) . . .
O(1D) S(1D) C(1B) S(1C) 169(2) . . .
O(1D) S(1D) C(1B) C(2B) -77(2) . . .
O(1D) S(1D) C(1B) C(6B) 91(2) . . .
O(2B) S(1D) O(3B) S(1C) 56.2(16) . . .
O(3B) S(1D) O(2B) S(1C) -53.5(19) . . .
O(2B) S(1D) C(1B) S(1C) -73.1(15) . . .
O(2B) S(1D) C(1B) C(2B) 40(2) . . .
O(2B) S(1D) C(1B) C(6B) -151.0(17) . . .
C(1B) S(1D) O(2B) S(1C) 73.0(16) . . .
O(3B) S(1D) C(1B) S(1C) 63.2(18) . . .
O(3B) S(1D) C(1B) C(2B) 176.7(18) . . .
O(3B) S(1D) C(1B) C(6B) -15(2) . . .
C(1B) S(1D) O(3B) S(1C) -67.2(14) . . .
C(19) O(3) C(21) C(18) 56.9(16) . . .
C(19) O(3) C(21) C(22) -177.7(13) . . .
C(19) O(3) C(21) C(24) -56.6(17) . . .
C(21) O(3) C(19) C(17) -58.6(16) . . .
C(21) O(3) C(19) C(20) 179.7(10) . . .
C(21) O(3) C(19) C(23) 54.5(15) . . .
C(59) O(8) C(61) C(58) 57.7(15) . . .
C(59) O(8) C(61) C(62) -179.1(11) . . .
C(59) O(8) C(61) C(64) -57.0(14) . . .
C(61) O(8) C(59) C(57) -55.0(15) . . .
C(61) O(8) C(59) C(60) -180.0(10) . . .
C(61) O(8) C(59) C(63) 54.6(14) . . .
Pd(1) N(1) C(1) C(5) -171(2) . . .
Pd(1) N(1) C(2) C(3) 170.1(19) . . .
C(1) N(1) C(2) C(3) -1(2) . . .
C(2) N(1) C(1) C(5) -0(4) . . .
N(1A) N(1A) C(4A) C(3A) 6(4) 2_566 . .
N(1A) N(1A) C(4A) C(5A) -179(2) 2_566 . .
N(1B) N(1B) C(4B) C(3B) -4(2) 2_567 . .
N(1B) N(1B) C(4B) C(5B) 173.8(18) 2_567 . .
C(5) N(2) C(6) O(1) 7(3) . . .
C(5) N(2) C(6) C(8) 178(2) . . .
C(6) N(2) C(5) C(1) -45(3) . . .
C(6) N(2) C(5) C(4) 121(2) . . .
C(5) N(2) C(7) O(2) 6(3) . . .
C(5) N(2) C(7) C(9) 179.7(16) . . .
C(7) N(2) C(5) C(1) 135(2) . . .
C(7) N(2) C(5) C(4) -58(3) . . .
C(6) N(2) C(7) O(2) -173(2) . . .
C(6) N(2) C(7) C(9) -0.1(18) . . .
C(7) N(2) C(6) O(1) -173(2) . . .
C(7) N(2) C(6) C(8) -2(2) . . .
C(34) N(3) C(35) O(5) -179(2) . . .
C(34) N(3) C(35) C(33) 7(2) . . .
C(35) N(3) C(34) O(4) 179.7(18) . . .
C(35) N(3) C(34) C(32) -9(2) . . .
C(34) N(3) C(37) C(36) 27(3) . . .
C(34) N(3) C(37) C(38) -150(2) . . .
C(37) N(3) C(34) O(4) 14(3) . . .
C(37) N(3) C(34) C(32) -174.6(19) . . .
C(35) N(3) C(37) C(36) -136(2) . . .
C(35) N(3) C(37) C(38) 47(2) . . .
C(37) N(3) C(35) O(5) -14(3) . . .
C(37) N(3) C(35) C(33) 172.1(19) . . .
Pd(1) N(4) C(36) C(37) 165.9(19) 2_666 . .
Pd(1) N(4) C(40) C(39) -168.3(18) 2_666 . .
C(36) N(4) C(40) C(39) 2(3) . . .
C(40) N(4) C(36) C(37) -5(3) . . .
Pd(1) N(5) C(41) C(45) 174.9(16) . . .
Pd(1) N(5) C(42) C(43) -175.2(19) . . .
C(41) N(5) C(42) C(43) -2(2) . . .
C(42) N(5) C(41) C(45) 2(2) . . .
C(45) N(6) C(46) O(6) 11(3) . . .
C(45) N(6) C(46) C(48) -172.5(19) . . .
C(46) N(6) C(45) C(41) -53(3) . . .
C(46) N(6) C(45) C(44) 127(2) . . .
C(45) N(6) C(47) O(7) -4(3) . . .
C(45) N(6) C(47) C(49) 171(2) . . .
C(47) N(6) C(45) C(41) 136(2) . . .
C(47) N(6) C(45) C(44) -44(3) . . .
C(46) N(6) C(47) O(7) -176(2) . . .
C(46) N(6) C(47) C(49) -0.6(16) . . .
C(47) N(6) C(46) O(6) -177(2) . . .
C(47) N(6) C(46) C(48) -0(2) . . .
C(74) N(7) C(75) O(10) 171(2) . . .
C(74) N(7) C(75) C(73) -4(2) . . .
C(75) N(7) C(74) O(9) 178(2) . . .
C(75) N(7) C(74) C(72) 2(2) . . .
C(74) N(7) C(77) C(76) 53(3) . . .
C(74) N(7) C(77) C(78) -123(2) . . .
C(77) N(7) C(74) O(9) -14(3) . . .
C(77) N(7) C(74) C(72) 170.7(18) . . .
C(75) N(7) C(77) C(76) -141(2) . . .
C(75) N(7) C(77) C(78) 43(3) . . .
C(77) N(7) C(75) O(10) 4(4) . . .
C(77) N(7) C(75) C(73) -171(2) . . .
Pd(1) N(8) C(76) C(77) -177.8(18) 2_666 . .
Pd(1) N(8) C(80) C(79) 178(2) 2_666 . .
C(76) N(8) C(80) C(79) -0(3) . . .
C(80) N(8) C(76) C(77) -0(2) . . .
N(1) C(1) C(5) N(2) 170(2) . . .
N(1) C(1) C(5) C(4) 4(4) . . .
S(1A) C(1A) C(2A) C(3A) 179(2) . . .
S(1A) C(1A) C(6A) C(5A) -175(2) . . .
C(2A) C(1A) C(6A) C(5A) 7(5) . . .
C(6A) C(1A) C(2A) C(3A) -3(5) . . .
S(1C) C(1B) C(2B) C(3B) -166.8(17) . . .
S(1C) C(1B) C(6B) C(5B) 168.1(17) . . .
S(1D) C(1B) C(2B) C(3B) 161.7(16) . . .
S(1D) C(1B) C(6B) C(5B) -163.2(17) . . .
C(2B) C(1B) C(6B) C(5B) 5(3) . . .
C(6B) C(1B) C(2B) C(3B) -7(3) . . .
N(1) C(2) C(3) C(4) -2(4) . . .
C(1A) C(2A) C(3A) C(4A) -3(4) . . .
C(1B) C(2B) C(3B) C(4B) 3(2) . . .
C(2) C(3) C(4) C(5) 6(3) . . .
C(2A) C(3A) C(4A) N(1A) 179(2) . . .
C(2A) C(3A) C(4A) C(5A) 4(4) . . .
C(2B) C(3B) C(4B) N(1B) 179.7(13) . . .
C(2B) C(3B) C(4B) C(5B) 2(3) . . .
C(3) C(4) C(5) N(2) -173(2) . . .
C(3) C(4) C(5) C(1) -7(4) . . .
N(1A) C(4A) C(5A) C(6A) -175(2) . . .
C(3A) C(4A) C(5A) C(6A) 0(3) . . .
N(1B) C(4B) C(5B) C(6B) 178.9(18) . . .
C(3B) C(4B) C(5B) C(6B) -3(3) . . .
C(4A) C(5A) C(6A) C(1A) -6(4) . . .
C(4B) C(5B) C(6B) C(1B) -1(2) . . .
O(1) C(6) C(8) C(9) 174(2) . . .
O(1) C(6) C(8) C(10) -12(4) . . .
N(2) C(6) C(8) C(9) 4(2) . . .
N(2) C(6) C(8) C(10) 178(2) . . .
O(2) C(7) C(9) C(8) 176(2) . . .
O(2) C(7) C(9) C(11) -4(3) . . .
N(2) C(7) C(9) C(8) 3(2) . . .
N(2) C(7) C(9) C(11) -177.1(19) . . .
C(6) C(8) C(9) C(7) -4(2) . . .
C(6) C(8) C(9) C(11) 176(2) . . .
C(6) C(8) C(10) C(12) -174(2) . . .
C(9) C(8) C(10) C(12) -1(2) . . .
C(10) C(8) C(9) C(7) -178.6(19) . . .
C(10) C(8) C(9) C(11) 1(2) . . .
C(7) C(9) C(11) C(13) 176.0(18) . . .
C(8) C(9) C(11) C(13) -4(3) . . .
C(8) C(10) C(12) C(13) 3(2) . . .
C(8) C(10) C(12) C(14) 173.0(19) . . .
C(9) C(11) C(13) C(12) 6(2) . . .
C(9) C(11) C(13) C(16) -176.3(18) . . .
C(10) C(12) C(13) C(11) -6(3) . . .
C(10) C(12) C(13) C(16) 175.5(18) . . .
C(10) C(12) C(14) C(15) -141(2) . . .
C(10) C(12) C(14) C(17) 113(2) . . .
C(13) C(12) C(14) C(15) 30.8(17) . . .
C(13) C(12) C(14) C(17) -75.8(19) . . .
C(14) C(12) C(13) C(11) -178.3(16) . . .
C(14) C(12) C(13) C(16) 3.5(18) . . .
C(11) C(13) C(16) C(15) 143.1(19) . . .
C(11) C(13) C(16) C(18) -109(2) . . .
C(12) C(13) C(16) C(15) -38.9(17) . . .
C(12) C(13) C(16) C(18) 69(2) . . .
C(12) C(14) C(15) C(16) -51.9(14) . . .
C(12) C(14) C(17) C(18) 71.6(19) . . .
C(12) C(14) C(17) C(19) -178(2) . . .
C(15) C(14) C(17) C(18) -32.5(17) . . .
C(15) C(14) C(17) C(19) 78(2) . . .
C(17) C(14) C(15) C(16) 55.4(14) . . .
C(14) C(15) C(16) C(13) 54.2(14) . . .
C(14) C(15) C(16) C(18) -56.7(14) . . .
C(13) C(16) C(18) C(17) -67.3(19) . . .
C(13) C(16) C(18) C(21) -175(2) . . .
C(15) C(16) C(18) C(17) 38.7(17) . . .
C(15) C(16) C(18) C(21) -69(2) . . .
C(14) C(17) C(18) C(16) -2.2(17) . . .
C(14) C(17) C(18) C(21) 121.4(14) . . .
C(14) C(17) C(19) O(3) -73(2) . . .
C(14) C(17) C(19) C(20) 42(3) . . .
C(14) C(17) C(19) C(23) 176(2) . . .
C(18) C(17) C(19) O(3) 38.3(18) . . .
C(18) C(17) C(19) C(20) 153(2) . . .
C(18) C(17) C(19) C(23) -73(2) . . .
C(19) C(17) C(18) C(16) -127.0(14) . . .
C(19) C(17) C(18) C(21) -3.5(16) . . .
C(16) C(18) C(21) O(3) 77(2) . . .
C(16) C(18) C(21) C(22) -43(2) . . .
C(16) C(18) C(21) C(24) -173.2(19) . . .
C(17) C(18) C(21) O(3) -32.3(17) . . .
C(17) C(18) C(21) C(22) -152.1(16) . . .
C(17) C(18) C(21) C(24) 78(2) . . .
O(3) C(19) C(20) F(1) 57(2) . . .
O(3) C(19) C(20) F(2) 173.2(12) . . .
O(3) C(19) C(20) F(3) -69(2) . . .
O(3) C(19) C(23) C(24) -31.5(17) . . .
O(3) C(19) C(23) C(25) 78(2) . . .
C(17) C(19) C(20) F(1) -56(3) . . .
C(17) C(19) C(20) F(2) 60(2) . . .
C(17) C(19) C(20) F(3) 177.7(19) . . .
C(17) C(19) C(23) C(24) 78(2) . . .
C(17) C(19) C(23) C(25) -173(2) . . .
C(20) C(19) C(23) C(24) -149(2) . . .
C(20) C(19) C(23) C(25) -40(3) . . .
C(23) C(19) C(20) F(1) 174(2) . . .
C(23) C(19) C(20) F(2) -69(2) . . .
C(23) C(19) C(20) F(3) 48(3) . . .
O(3) C(21) C(22) F(4) -65.7(19) . . .
O(3) C(21) C(22) F(5) 175.2(12) . . .
O(3) C(21) C(22) F(6) 51.9(19) . . .
O(3) C(21) C(24) C(23) 37.3(19) . . .
O(3) C(21) C(24) C(27) -76(2) . . .
C(18) C(21) C(22) F(4) 52(2) . . .
C(18) C(21) C(22) F(5) -67(2) . . .
C(18) C(21) C(22) F(6) 169.8(16) . . .
C(18) C(21) C(24) C(23) -74(2) . . .
C(18) C(21) C(24) C(27) 173.4(19) . . .
C(22) C(21) C(24) C(23) 154.7(16) . . .
C(22) C(21) C(24) C(27) 42(2) . . .
C(24) C(21) C(22) F(4) 179.5(15) . . .
C(24) C(21) C(22) F(5) 60(2) . . .
C(24) C(21) C(22) F(6) -63(2) . . .
C(19) C(23) C(24) C(21) -3.4(17) . . .
C(19) C(23) C(24) C(27) 120.5(14) . . .
C(19) C(23) C(25) C(26) -70(2) . . .
C(19) C(23) C(25) C(28) -179.5(16) . . .
C(24) C(23) C(25) C(26) 38.5(17) . . .
C(24) C(23) C(25) C(28) -71(2) . . .
C(25) C(23) C(24) C(21) -126.5(14) . . .
C(25) C(23) C(24) C(27) -2.6(16) . . .
C(21) C(24) C(27) C(26) 79(2) . . .
C(21) C(24) C(27) C(29) 177(2) . . .
C(23) C(24) C(27) C(26) -32.1(16) . . .
C(23) C(24) C(27) C(29) 65.8(18) . . .
C(23) C(25) C(26) C(27) -57.5(15) . . .
C(23) C(25) C(28) C(29) 75(2) . . .
C(23) C(25) C(28) C(30) -111(2) . . .
C(26) C(25) C(28) C(29) -33.2(18) . . .
C(26) C(25) C(28) C(30) 141(2) . . .
C(28) C(25) C(26) C(27) 55.5(15) . . .
C(25) C(26) C(27) C(24) 55.3(14) . . .
C(25) C(26) C(27) C(29) -52.2(14) . . .
C(24) C(27) C(29) C(28) -67(2) . . .
C(24) C(27) C(29) C(31) 118(2) . . .
C(26) C(27) C(29) C(28) 36.3(18) . . .
C(26) C(27) C(29) C(31) -139(2) . . .
C(25) C(28) C(29) C(27) -3.6(19) . . .
C(25) C(28) C(29) C(31) 171.8(18) . . .
C(25) C(28) C(30) C(32) -170(2) . . .
C(29) C(28) C(30) C(32) 4(2) . . .
C(30) C(28) C(29) C(27) -179.0(17) . . .
C(30) C(28) C(29) C(31) -4(3) . . .
C(27) C(29) C(31) C(33) 175.4(17) . . .
C(28) C(29) C(31) C(33) 1(2) . . .
C(28) C(30) C(32) C(33) -1(3) . . .
C(28) C(30) C(32) C(34) 177(2) . . .
C(29) C(31) C(33) C(32) 2(2) . . .
C(29) C(31) C(33) C(35) -176.2(19) . . .
C(30) C(32) C(33) C(31) -2(3) . . .
C(30) C(32) C(33) C(35) 176(2) . . .
C(30) C(32) C(34) O(4) -0(3) . . .
C(30) C(32) C(34) N(3) -172(2) . . .
C(33) C(32) C(34) O(4) 178(2) . . .
C(33) C(32) C(34) N(3) 6(2) . . .
C(34) C(32) C(33) C(31) -179.9(17) . . .
C(34) C(32) C(33) C(35) -2(2) . . .
C(31) C(33) C(35) O(5) 1(2) . . .
C(31) C(33) C(35) N(3) 174.9(19) . . .
C(32) C(33) C(35) O(5) -177(2) . . .
C(32) C(33) C(35) N(3) -3(2) . . .
N(4) C(36) C(37) N(3) -174(2) . . .
N(4) C(36) C(37) C(38) 3(3) . . .
N(3) C(37) C(38) C(39) 179.7(15) . . .
C(36) C(37) C(38) C(39) 3(3) . . .
C(37) C(38) C(39) C(40) -6(3) . . .
C(38) C(39) C(40) N(4) 5(3) . . .
N(5) C(41) C(45) N(6) 176.6(18) . . .
N(5) C(41) C(45) C(44) -4(3) . . .
N(5) C(42) C(43) C(44) 3(3) . . .
C(42) C(43) C(44) C(45) -5(3) . . .
C(43) C(44) C(45) N(6) -175(2) . . .
C(43) C(44) C(45) C(41) 5(3) . . .
O(6) C(46) C(48) C(49) 177(3) . . .
O(6) C(46) C(48) C(50) -12(4) . . .
N(6) C(46) C(48) C(49) 1(2) . . .
N(6) C(46) C(48) C(50) 172.4(19) . . .
O(7) C(47) C(49) C(48) 176(2) . . .
O(7) C(47) C(49) C(51) -0(3) . . .
N(6) C(47) C(49) C(48) 1(2) . . .
N(6) C(47) C(49) C(51) -175(2) . . .
C(46) C(48) C(49) C(47) -1(2) . . .
C(46) C(48) C(49) C(51) 175(2) . . .
C(46) C(48) C(50) C(52) -173(2) . . .
C(49) C(48) C(50) C(52) -2(3) . . .
C(50) C(48) C(49) C(47) -173(2) . . .
C(50) C(48) C(49) C(51) 3(3) . . .
C(47) C(49) C(51) C(53) 174(2) . . .
C(48) C(49) C(51) C(53) -2(3) . . .
C(48) C(50) C(52) C(53) 0(2) . . .
C(48) C(50) C(52) C(54) -179(2) . . .
C(49) C(51) C(53) C(52) -1(2) . . .
C(49) C(51) C(53) C(56) -175.0(19) . . .
C(50) C(52) C(53) C(51) 1(2) . . .
C(50) C(52) C(53) C(56) 176.4(18) . . .
C(50) C(52) C(54) C(55) -143(2) . . .
C(50) C(52) C(54) C(57) 109(2) . . .
C(53) C(52) C(54) C(55) 37.8(19) . . .
C(53) C(52) C(54) C(57) -71(2) . . .
C(54) C(52) C(53) C(51) -179.2(14) . . .
C(54) C(52) C(53) C(56) -4(2) . . .
C(51) C(53) C(56) C(55) 140(2) . . .
C(51) C(53) C(56) C(58) -110(2) . . .
C(52) C(53) C(56) C(55) -35(2) . . .
C(52) C(53) C(56) C(58) 75(2) . . .
C(52) C(54) C(55) C(56) -59.1(14) . . .
C(52) C(54) C(57) C(58) 74.1(18) . . .
C(52) C(54) C(57) C(59) -179.3(16) . . .
C(55) C(54) C(57) C(58) -31.2(18) . . .
C(55) C(54) C(57) C(59) 75.4(19) . . .
C(57) C(54) C(55) C(56) 52.4(15) . . .
C(54) C(55) C(56) C(53) 53.1(12) . . .
C(54) C(55) C(56) C(58) -54.3(14) . . .
C(53) C(56) C(58) C(57) -65(2) . . .
C(53) C(56) C(58) C(61) -173(2) . . .
C(55) C(56) C(58) C(57) 38.0(19) . . .
C(55) C(56) C(58) C(61) -70(2) . . .
C(54) C(57) C(58) C(56) -1.1(19) . . .
C(54) C(57) C(58) C(61) 122.0(16) . . .
C(54) C(57) C(59) O(8) -76(2) . . .
C(54) C(57) C(59) C(60) 45(2) . . .
C(54) C(57) C(59) C(63) 171.4(17) . . .
C(58) C(57) C(59) O(8) 33.4(19) . . .
C(58) C(57) C(59) C(60) 154.2(17) . . .
C(58) C(57) C(59) C(63) -79.0(17) . . .
C(59) C(57) C(58) C(56) -121.5(15) . . .
C(59) C(57) C(58) C(61) 1.7(19) . . .
C(56) C(58) C(61) O(8) 72(2) . . .
C(56) C(58) C(61) C(62) -46(2) . . .
C(56) C(58) C(61) C(64) -175(2) . . .
C(57) C(58) C(61) O(8) -35.7(19) . . .
C(57) C(58) C(61) C(62) -153.6(18) . . .
C(57) C(58) C(61) C(64) 77(2) . . .
O(8) C(59) C(60) F(7) 57.6(17) . . .
O(8) C(59) C(60) F(8) 177.3(10) . . .
O(8) C(59) C(60) F(9) -60.5(18) . . .
O(8) C(59) C(63) C(64) -31.4(17) . . .
O(8) C(59) C(63) C(65) 78(2) . . .
C(57) C(59) C(60) F(7) -61(2) . . .
C(57) C(59) C(60) F(8) 58.8(18) . . .
C(57) C(59) C(60) F(9) -179.0(15) . . .
C(57) C(59) C(63) C(64) 79.4(16) . . .
C(57) C(59) C(63) C(65) -170.7(17) . . .
C(60) C(59) C(63) C(64) -153.3(15) . . .
C(60) C(59) C(63) C(65) -43(2) . . .
C(63) C(59) C(60) F(7) 178.4(14) . . .
C(63) C(59) C(60) F(8) -61.9(18) . . .
C(63) C(59) C(60) F(9) 60(2) . . .
O(8) C(61) C(62) F(10) -60.6(18) . . .
O(8) C(61) C(62) F(11) -178.5(10) . . .
O(8) C(61) C(62) F(12) 63(2) . . .
O(8) C(61) C(64) C(63) 37.0(17) . . .
O(8) C(61) C(64) C(67) -74(2) . . .
C(58) C(61) C(62) F(10) 57(2) . . .
C(58) C(61) C(62) F(11) -61(2) . . .
C(58) C(61) C(62) F(12) -179.2(17) . . .
C(58) C(61) C(64) C(63) -76.2(19) . . .
C(58) C(61) C(64) C(67) 173(2) . . .
C(62) C(61) C(64) C(63) 153.9(17) . . .
C(62) C(61) C(64) C(67) 43(3) . . .
C(64) C(61) C(62) F(10) -176.7(17) . . .
C(64) C(61) C(62) F(11) 65.5(19) . . .
C(64) C(61) C(62) F(12) -53(2) . . .
C(59) C(63) C(64) C(61) -3.8(17) . . .
C(59) C(63) C(64) C(67) 120.6(17) . . .
C(59) C(63) C(65) C(66) -73(2) . . .
C(59) C(63) C(65) C(68) -169.9(18) . . .
C(64) C(63) C(65) C(66) 36(2) . . .
C(64) C(63) C(65) C(68) -61(2) . . .
C(65) C(63) C(64) C(61) -126.7(17) . . .
C(65) C(63) C(64) C(67) -2(2) . . .
C(61) C(64) C(67) C(66) 75(2) . . .
C(61) C(64) C(67) C(69) -178(2) . . .
C(63) C(64) C(67) C(66) -33(2) . . .
C(63) C(64) C(67) C(69) 74(2) . . .
C(63) C(65) C(66) C(67) -55.8(19) . . .
C(63) C(65) C(68) C(69) 73(2) . . .
C(63) C(65) C(68) C(70) -111.1(18) . . .
C(66) C(65) C(68) C(69) -29(2) . . .
C(66) C(65) C(68) C(70) 146.0(17) . . .
C(68) C(65) C(66) C(67) 48.5(15) . . .
C(65) C(66) C(67) C(64) 54.7(18) . . .
C(65) C(66) C(67) C(69) -57.1(18) . . .
C(64) C(67) C(69) C(68) -69(2) . . .
C(64) C(67) C(69) C(71) 104(3) . . .
C(66) C(67) C(69) C(68) 39(2) . . .
C(66) C(67) C(69) C(71) -148(3) . . .
C(65) C(68) C(69) C(67) -5(2) . . .
C(65) C(68) C(69) C(71) -180.0(17) . . .
C(65) C(68) C(70) C(72) -174.3(17) . . .
C(69) C(68) C(70) C(72) 0(2) . . .
C(70) C(68) C(69) C(67) 179.8(15) . . .
C(70) C(68) C(69) C(71) 5(3) . . .
C(67) C(69) C(71) C(73) 178(2) . . .
C(68) C(69) C(71) C(73) -10(3) . . .
C(68) C(70) C(72) C(73) -1(2) . . .
C(68) C(70) C(72) C(74) 176.8(19) . . .
C(69) C(71) C(73) C(72) 9(3) . . .
C(69) C(71) C(73) C(75) -169(2) . . .
C(70) C(72) C(73) C(71) -3(3) . . .
C(70) C(72) C(73) C(75) 175(2) . . .
C(70) C(72) C(74) O(9) 7(4) . . .
C(70) C(72) C(74) N(7) -178.0(19) . . .
C(73) C(72) C(74) O(9) -175(2) . . .
C(73) C(72) C(74) N(7) 0.3(18) . . .
C(74) C(72) C(73) C(71) 178(2) . . .
C(74) C(72) C(73) C(75) -3(2) . . .
C(71) C(73) C(75) O(10) 9(5) . . .
C(71) C(73) C(75) N(7) -177(2) . . .
C(72) C(73) C(75) O(10) -170(3) . . .
C(72) C(73) C(75) N(7) 4(2) . . .
N(8) C(76) C(77) N(7) -176(2) . . .
N(8) C(76) C(77) C(78) -0(3) . . .
N(7) C(77) C(78) C(79) 177(2) . . .
C(76) C(77) C(78) C(79) 0(3) . . .
C(77) C(78) C(79) C(80) -1(2) . . .
C(78) C(79) C(80) N(8) 0(3) . . .
